data_7058666
loop_
_publ_author_name
'Wei, Qiong'
'Chen, Hong-Ting'
'Liu, Li'
'Zhong, Xin-Xin'
'Wang, Lei'
'Li, Fa-Bao'
'Cong, Heng-Jiang'
'Wong, Wai-Yeung'
'Alamry, Khalid A.'
'Qin, Hai-Mei'

_publ_section_title
;
 Syntheses and photoluminescence of copper(i) halide complexes containing
 dimethylthiophene bidentate phosphine ligands
;
_journal_issue 34
_journal_name_full 'New Journal of Chemistry'
_journal_page_first 13408
_journal_paper_doi 10.1039/C9NJ01417A
_journal_volume 43
_journal_year 2019
_chemical_formula_sum 'C183 H161 Br6 Cl2 Cu6 N P12 S6'
_chemical_formula_weight 3869.72
_space_group_crystal_system orthorhombic
_space_group_IT_number 61
_space_group_name_Hall '-P 2ac 2ab'
_space_group_name_H-M_alt 'P b c a'
_symmetry_space_group_name_Hall '-P 2ac 2ab'
_symmetry_space_group_name_H-M 'P b c a'
_atom_sites_solution_hydrogens geom
_atom_sites_solution_primary direct
_atom_sites_solution_secondary difmap
_audit_creation_method SHELXL-2016/6
_audit_update_record
;
2019-07-16 deposited with the CCDC.    2019-07-25 downloaded from the CCDC.
;
_cell_angle_alpha 90
_cell_angle_beta 90
_cell_angle_gamma 90
_cell_formula_units_Z 8
_cell_length_a 22.3505(12)
_cell_length_b 34.2762(18)
_cell_length_c 45.692(3)
_cell_measurement_reflns_used 9927
_cell_measurement_temperature 200(2)
_cell_measurement_theta_max 26.68
_cell_measurement_theta_min 2.33
_cell_volume 35004(3)
_computing_cell_refinement 'Bruker SAINT'
_computing_data_collection 'Bruker APEX3'
_computing_data_reduction 'Bruker SAINT'
_computing_molecular_graphics 'Bruker SHELXTL'
_computing_publication_material 'Bruker SHELXTL'
_computing_structure_refinement 'SHELXL-2016/6 (Sheldrick, 2016)'
_computing_structure_solution 'SHELXT 2014/5 (Sheldrick, 2014)'
_diffrn_ambient_temperature 200(2)
_diffrn_measured_fraction_theta_full 0.999
_diffrn_measured_fraction_theta_max 0.999
_diffrn_measurement_device_type 'Bruker Kappa APEX-Duo CCD'
_diffrn_measurement_method '\f and \w scans'
_diffrn_radiation_type MoK\a
_diffrn_radiation_wavelength 0.71073
_diffrn_reflns_av_R_equivalents 0.1080
_diffrn_reflns_av_unetI/netI 0.0693
_diffrn_reflns_Laue_measured_fraction_full 0.999
_diffrn_reflns_Laue_measured_fraction_max 0.999
_diffrn_reflns_limit_h_max 26
_diffrn_reflns_limit_h_min -25
_diffrn_reflns_limit_k_max 31
_diffrn_reflns_limit_k_min -40
_diffrn_reflns_limit_l_max 54
_diffrn_reflns_limit_l_min -54
_diffrn_reflns_number 194217
_diffrn_reflns_point_group_measured_fraction_full 0.999
_diffrn_reflns_point_group_measured_fraction_max 0.999
_diffrn_reflns_theta_full 25.000
_diffrn_reflns_theta_max 25.000
_diffrn_reflns_theta_min 1.269
_diffrn_source 'fine-focus sealed tube'
_exptl_absorpt_coefficient_mu 2.349
_exptl_absorpt_correction_T_max 0.7457
_exptl_absorpt_correction_T_min 0.5924
_exptl_absorpt_correction_type multi-scan
_exptl_absorpt_process_details 'SADABS-2012/1 (Bruker,2012)'
_exptl_crystal_colour yellow
_exptl_crystal_density_diffrn 1.469
_exptl_crystal_density_meas ?
_exptl_crystal_description plate
_exptl_crystal_F_000 15680
_exptl_crystal_size_max 0.370
_exptl_crystal_size_mid 0.270
_exptl_crystal_size_min 0.140
_refine_diff_density_max 1.495
_refine_diff_density_min -0.717
_refine_diff_density_rms 0.113
_refine_ls_extinction_method none
_refine_ls_goodness_of_fit_ref 1.120
_refine_ls_hydrogen_treatment constr
_refine_ls_matrix_type full
_refine_ls_number_parameters 1934
_refine_ls_number_reflns 30810
_refine_ls_number_restraints 174
_refine_ls_restrained_S_all 1.125
_refine_ls_R_factor_all 0.1258
_refine_ls_R_factor_gt 0.0663
_refine_ls_shift/su_max 0.001
_refine_ls_shift/su_mean 0.000
_refine_ls_structure_factor_coef Fsqd
_refine_ls_weighting_details 'w=1/[\s^2^(Fo^2^)+(0.0404P)^2^+188.8236P] where P=(Fo^2^+2Fc^2^)/3'
_refine_ls_weighting_scheme calc
_refine_ls_wR_factor_gt 0.1299
_refine_ls_wR_factor_ref 0.1573
_reflns_Friedel_coverage 0.000
_reflns_number_gt 18729
_reflns_number_total 30810
_reflns_threshold_expression 'I > 2\s(I)'
_cod_data_source_file c9nj01417a2.cif
_cod_data_source_block 2
_cod_depositor_comments
;
The following automatic conversions were performed:

'_exptl_crystal_density_meas' value 'not measured' was changed to '?'
- the value is perceived as not measured.

Automatic conversion script
Id: cif_fix_values 4973 2017-02-22 13:04:09Z antanas 

 Adding full bibliography for 7058664--7058666.cif.
;
_cod_database_code 7058666
_shelx_shelxl_version_number 2016/6
_shelx_space_group_comment
;
The symmetry employed for this shelxl refinement is uniquely defined
by the following loop, which should always be used as a source of
symmetry information in preference to the above space-group names.
They are only intended as comments.
;
_shelx_estimated_absorpt_t_min 0.477
_shelx_estimated_absorpt_t_max 0.735

loop_
_space_group_symop_operation_xyz
'x, y, z'
'-x+1/2, -y, z+1/2'
'-x, y+1/2, -z+1/2'
'x+1/2, -y+1/2, -z'
'-x, -y, -z'
'x-1/2, y, -z-1/2'
'x, -y-1/2, z-1/2'
'-x-1/2, y-1/2, z'

loop_
_atom_site_label
_atom_site_type_symbol
_atom_site_fract_x
_atom_site_fract_y
_atom_site_fract_z
_atom_site_U_iso_or_equiv
_atom_site_adp_type
_atom_site_occupancy
_atom_site_site_symmetry_order
_atom_site_calc_flag
_atom_site_refinement_flags_posn
_atom_site_refinement_flags_adp
P1 P 0.21053(8) 0.57774(5) 0.32569(4) 0.0258(4) Uani 1 1 d . .
N1 N 0.5932(5) 0.8011(3) 0.5203(2) 0.098(3) Uani 1 1 d . U
Br1 Br 0.23024(3) 0.45929(2) 0.33514(2) 0.03438(19) Uani 1 1 d . .
Cu1 Cu 0.25926(4) 0.52686(2) 0.34621(2) 0.0273(2) Uani 1 1 d . .
S1 S 0.21697(9) 0.67387(5) 0.38791(4) 0.0345(5) Uani 1 1 d . .
C1 C 0.2358(4) 0.6018(2) 0.29248(16) 0.0340(18) Uani 1 1 d . U
P2 P 0.22808(8) 0.54747(5) 0.39094(4) 0.0239(4) Uani 1 1 d . .
Br2 Br 0.36840(3) 0.52985(2) 0.33692(2) 0.0449(2) Uani 1 1 d . .
Cu2 Cu 0.34089(4) 0.46111(3) 0.33794(2) 0.0301(2) Uani 1 1 d . .
S2 S 0.41134(10) 0.30680(7) 0.34290(6) 0.0523(6) Uani 1 1 d . .
C2 C 0.1993(4) 0.6144(2) 0.27056(18) 0.043(2) Uani 1 1 d . U
H2 H 0.157225 0.611383 0.272307 0.052 Uiso 1 1 calc R U
Br3 Br 0.73100(3) 0.68282(2) 0.33416(2) 0.03219(18) Uani 1 1 d . .
Cu3 Cu 0.75960(4) 0.61497(2) 0.34533(2) 0.0260(2) Uani 1 1 d . .
S3 S 0.70680(10) 0.46914(6) 0.38813(5) 0.0387(5) Uani 1 1 d . .
P3 P 0.38046(8) 0.42054(6) 0.30420(4) 0.0269(4) Uani 1 1 d . .
C3 C 0.2234(5) 0.6318(2) 0.24552(18) 0.050(2) Uani 1 1 d . U
H3 H 0.197477 0.640404 0.230351 0.060 Uiso 1 1 calc R U
C4 C 0.2824(5) 0.6364(3) 0.2427(2) 0.065(3) Uani 1 1 d . U
H4 H 0.298483 0.648727 0.225848 0.078 Uiso 1 1 calc R U
C5 C 0.3198(5) 0.6232(4) 0.2644(3) 0.091(4) Uani 1 1 d . U
H5 H 0.361799 0.626188 0.262290 0.109 Uiso 1 1 calc R U
Cu6 Cu 1.04775(4) 0.64862(2) 0.58141(2) 0.0239(2) Uani 1 1 d . .
Br6 Br 0.93913(3) 0.64143(2) 0.57137(2) 0.03039(18) Uani 1 1 d . .
S6 S 1.12521(9) 0.50002(5) 0.60839(5) 0.0331(5) Uani 1 1 d . .
P6 P 0.72965(8) 0.59490(5) 0.39026(4) 0.0244(4) Uani 1 1 d . .
C6 C 0.2972(4) 0.6056(3) 0.2892(2) 0.064(3) Uani 1 1 d . U
H6 H 0.323477 0.596092 0.303947 0.077 Uiso 1 1 calc R U
C7 C 0.1296(3) 0.5716(2) 0.32143(15) 0.0268(17) Uani 1 1 d . .
P7 P 0.88055(8) 0.72085(6) 0.29962(4) 0.0258(4) Uani 1 1 d . .
P8 P 0.87745(9) 0.71964(6) 0.37046(4) 0.0280(4) Uani 1 1 d . .
C8 C 0.0900(4) 0.6027(2) 0.32374(18) 0.038(2) Uani 1 1 d . .
H8 H 0.104663 0.628330 0.326926 0.046 Uiso 1 1 calc R U
C9 C 0.0283(4) 0.5961(3) 0.3214(2) 0.049(2) Uani 1 1 d . .
H9 H 0.000845 0.617110 0.323387 0.059 Uiso 1 1 calc R U
P9 P 0.90529(9) 0.75435(5) 0.55517(4) 0.0261(4) Uani 1 1 d . .
C10 C 0.0077(4) 0.5588(3) 0.3160(2) 0.050(2) Uani 1 1 d . .
H10 H -0.033980 0.554105 0.313981 0.060 Uiso 1 1 calc R U
P10 P 0.92912(8) 0.73829(5) 0.62325(4) 0.0206(4) Uani 1 1 d . .
C11 C 0.0473(3) 0.5285(2) 0.31375(19) 0.041(2) Uani 1 1 d . .
H11 H 0.032849 0.502880 0.310209 0.049 Uiso 1 1 calc R U
P11 P 1.10250(8) 0.60469(5) 0.55603(4) 0.0234(4) Uani 1 1 d . .
C12 C 0.1074(3) 0.5347(2) 0.31650(16) 0.0316(18) Uani 1 1 d . .
H12 H 0.134214 0.513349 0.314994 0.038 Uiso 1 1 calc R U
P12 P 1.07505(8) 0.62079(5) 0.62427(4) 0.0208(4) Uani 1 1 d . .
C13 C 0.2163(3) 0.6141(2) 0.35506(15) 0.0282(17) Uani 1 1 d . .
C14 C 0.2184(3) 0.5997(2) 0.38492(16) 0.0257(16) Uani 1 1 d . .
C15 C 0.2172(3) 0.6292(2) 0.40521(16) 0.0279(17) Uani 1 1 d . .
C16 C 0.2158(3) 0.6542(2) 0.35313(16) 0.0304(17) Uani 1 1 d . .
C17 C 0.2137(4) 0.6278(2) 0.43793(17) 0.039(2) Uani 1 1 d . .
H17A H 0.179751 0.611512 0.443838 0.059 Uiso 1 1 calc R U
H17B H 0.208270 0.654275 0.445578 0.059 Uiso 1 1 calc R U
H17C H 0.250796 0.616714 0.445781 0.059 Uiso 1 1 calc R U
C18 C 0.2122(5) 0.6813(2) 0.32749(18) 0.053(3) Uani 1 1 d . .
H18A H 0.250331 0.681128 0.316928 0.080 Uiso 1 1 calc R U
H18B H 0.203691 0.707803 0.334415 0.080 Uiso 1 1 calc R U
H18C H 0.180083 0.672771 0.314346 0.080 Uiso 1 1 calc R U
C19 C 0.1537(3) 0.52867(19) 0.39938(15) 0.0218(15) Uani 1 1 d . .
C20 C 0.1494(3) 0.4898(2) 0.40738(17) 0.0336(19) Uani 1 1 d . .
H20 H 0.184638 0.474823 0.410316 0.040 Uiso 1 1 calc R U
C23 C 0.0457(3) 0.5320(2) 0.39711(16) 0.0329(18) Uani 1 1 d . .
H23 H 0.010270 0.546405 0.393137 0.040 Uiso 1 1 calc R U
C25 C 0.2715(4) 0.5415(2) 0.42441(18) 0.037(2) Uani 1 1 d . .
C24 C 0.1022(3) 0.5500(2) 0.39415(15) 0.0261(17) Uani 1 1 d . .
H24 H 0.104882 0.576592 0.388561 0.031 Uiso 1 1 calc R U
C26 C 0.3335(4) 0.5418(2) 0.4214(2) 0.052(3) Uani 1 1 d . .
H26 H 0.351289 0.546091 0.402805 0.062 Uiso 1 1 calc R U
C27 C 0.3696(5) 0.5359(3) 0.4462(3) 0.078(4) Uani 1 1 d . .
H27 H 0.411900 0.535783 0.444163 0.094 Uiso 1 1 calc R U
C28 C 0.3445(7) 0.5302(3) 0.4731(3) 0.086(4) Uani 1 1 d . .
H28 H 0.369541 0.527137 0.489724 0.103 Uiso 1 1 calc R U
C29 C 0.2838(6) 0.5289(3) 0.4762(2) 0.079(4) Uani 1 1 d . .
H29 H 0.266855 0.524155 0.494944 0.095 Uiso 1 1 calc R U
C30 C 0.2466(4) 0.5344(2) 0.45202(18) 0.049(2) Uani 1 1 d . .
H30 H 0.204381 0.533308 0.454295 0.059 Uiso 1 1 calc R U
C34 C 0.2577(4) 0.3770(3) 0.2295(2) 0.055(3) Uani 1 1 d . .
H34 H 0.231319 0.367848 0.214771 0.066 Uiso 1 1 calc R U
C33 C 0.2404(4) 0.3774(3) 0.2586(2) 0.050(2) Uani 1 1 d . .
H33 H 0.201514 0.368532 0.263791 0.060 Uiso 1 1 calc R U
C32 C 0.2783(4) 0.3904(2) 0.28022(17) 0.0370(19) Uani 1 1 d . .
H32 H 0.265287 0.390646 0.300009 0.044 Uiso 1 1 calc R U
C31 C 0.3356(3) 0.4033(2) 0.27334(16) 0.0279(17) Uani 1 1 d . .
C35 C 0.3140(4) 0.3902(3) 0.22249(18) 0.051(2) Uani 1 1 d . .
H35 H 0.326544 0.390267 0.202616 0.061 Uiso 1 1 calc R U
C36 C 0.3530(4) 0.4035(2) 0.24414(17) 0.038(2) Uani 1 1 d . .
H36 H 0.391634 0.412737 0.238900 0.046 Uiso 1 1 calc R U
C37 C 0.4530(3) 0.4338(2) 0.28892(16) 0.0296(17) Uani 1 1 d . .
C38 C 0.4565(4) 0.4682(3) 0.27273(19) 0.051(2) Uani 1 1 d . .
H38 H 0.421376 0.483227 0.269517 0.061 Uiso 1 1 calc R U
C39 C 0.5102(5) 0.4808(3) 0.2613(2) 0.061(3) Uani 1 1 d . .
H39 H 0.512066 0.504235 0.250226 0.073 Uiso 1 1 calc R U
C41 C 0.5598(4) 0.4269(3) 0.2834(2) 0.061(3) Uani 1 1 d . .
H41 H 0.595761 0.413391 0.287930 0.074 Uiso 1 1 calc R U
C40 C 0.5612(4) 0.4592(3) 0.2662(2) 0.059(3) Uani 1 1 d . .
H40 H 0.597817 0.466949 0.257471 0.070 Uiso 1 1 calc R U
C42 C 0.5055(3) 0.4137(3) 0.2942(2) 0.046(2) Uani 1 1 d . .
H42 H 0.504384 0.390426 0.305424 0.055 Uiso 1 1 calc R U
C43 C 0.3942(3) 0.3765(2) 0.32551(16) 0.0326(19) Uani 1 1 d . .
C44 C 0.4064(4) 0.3398(2) 0.31495(19) 0.041(2) Uani 1 1 d . .
C45 C 0.3960(4) 0.3411(3) 0.36952(19) 0.048(2) Uani 1 1 d . .
C47 C 0.4144(4) 0.3266(2) 0.28372(19) 0.054(3) Uani 1 1 d . .
H47A H 0.375224 0.320274 0.275287 0.081 Uiso 1 1 calc R U
H47B H 0.439904 0.303315 0.283277 0.081 Uiso 1 1 calc R U
H47C H 0.433142 0.347437 0.272311 0.081 Uiso 1 1 calc R U
C46 C 0.3882(3) 0.3775(2) 0.35721(17) 0.0333(19) Uani 1 1 d . .
C48 C 0.3928(5) 0.3281(3) 0.4009(2) 0.078(3) Uani 1 1 d . .
H48A H 0.360638 0.308885 0.403177 0.117 Uiso 1 1 calc R U
H48B H 0.384674 0.350657 0.413499 0.117 Uiso 1 1 calc R U
H48C H 0.430994 0.316264 0.406593 0.117 Uiso 1 1 calc R U
C49 C 0.4409(3) 0.4367(3) 0.39502(18) 0.092(4) Uani 1 1 d G U
C54 C 0.4614(4) 0.4169(3) 0.4196(2) 0.136(5) Uani 1 1 d G U
H54 H 0.438818 0.395815 0.427397 0.164 Uiso 1 1 calc R U
C53 C 0.5149(4) 0.4278(3) 0.4327(2) 0.178(6) Uani 1 1 d G U
H53 H 0.528943 0.414232 0.449496 0.213 Uiso 1 1 calc R U
C52 C 0.5480(4) 0.4586(4) 0.4213(2) 0.190(6) Uani 1 1 d G U
H52 H 0.584567 0.466066 0.430249 0.228 Uiso 1 1 calc R U
C51 C 0.5275(4) 0.4784(3) 0.3967(3) 0.198(6) Uani 1 1 d G U
H51 H 0.550068 0.499483 0.388903 0.237 Uiso 1 1 calc R U
C50 C 0.4739(4) 0.4675(3) 0.3836(2) 0.164(6) Uani 1 1 d G U
H50 H 0.459943 0.481066 0.366804 0.197 Uiso 1 1 calc R U
P4 P 0.37227(9) 0.42359(7) 0.37546(4) 0.0356(5) Uani 1 1 d . .
S4 S 0.91167(9) 0.83611(6) 0.33579(4) 0.0355(5) Uani 1 1 d . .
Cu4 Cu 0.84142(4) 0.68138(3) 0.33437(2) 0.0274(2) Uani 1 1 d . .
Br4 Br 0.86758(3) 0.61209(2) 0.33415(2) 0.03609(19) Uani 1 1 d . .
C55 C 0.3172(4) 0.4132(2) 0.40351(16) 0.0356(19) Uani 1 1 d . .
C56 C 0.3153(4) 0.4322(2) 0.43015(19) 0.049(2) Uani 1 1 d . .
H56 H 0.347551 0.448708 0.435690 0.059 Uiso 1 1 calc R U
C57 C 0.2667(5) 0.4275(3) 0.44912(19) 0.055(3) Uani 1 1 d . .
H57 H 0.265861 0.440826 0.467357 0.066 Uiso 1 1 calc R U
C58 C 0.2200(4) 0.4036(3) 0.4412(2) 0.053(3) Uani 1 1 d . .
H58 H 0.187397 0.399986 0.454246 0.064 Uiso 1 1 calc R U
C59 C 0.2200(4) 0.3849(3) 0.4148(2) 0.058(3) Uani 1 1 d . .
H59 H 0.187540 0.368607 0.409148 0.070 Uiso 1 1 calc R U
P5 P 0.70962(8) 0.56429(5) 0.32512(4) 0.0228(4) Uani 1 1 d . .
Cu5 Cu 0.96001(4) 0.71064(2) 0.58090(2) 0.0251(2) Uani 1 1 d . .
Br5 Br 1.06901(3) 0.71728(2) 0.57230(2) 0.03232(18) Uani 1 1 d . .
S5 S 0.88284(9) 0.85958(5) 0.60723(5) 0.0362(5) Uani 1 1 d . .
C60 C 0.2683(4) 0.3903(3) 0.39662(18) 0.053(3) Uani 1 1 d . .
H60 H 0.268106 0.377411 0.378192 0.063 Uiso 1 1 calc R U
C61 C 0.7343(3) 0.53873(19) 0.29264(16) 0.0274(17) Uani 1 1 d . .
C62 C 0.6974(4) 0.5279(2) 0.26958(16) 0.038(2) Uani 1 1 d . .
H62 H 0.655760 0.533178 0.270551 0.045 Uiso 1 1 calc R U
C63 C 0.7209(4) 0.5093(2) 0.24510(17) 0.043(2) Uani 1 1 d . .
H63 H 0.695078 0.501956 0.229524 0.052 Uiso 1 1 calc R U
C64 C 0.7803(5) 0.5016(3) 0.2432(2) 0.055(3) Uani 1 1 d . .
H64 H 0.796035 0.488724 0.226507 0.066 Uiso 1 1 calc R U
C65 C 0.8179(5) 0.5125(3) 0.2659(3) 0.078(4) Uani 1 1 d . .
H65 H 0.859548 0.507083 0.264691 0.094 Uiso 1 1 calc R U
C66 C 0.7951(4) 0.5314(3) 0.2902(2) 0.060(3) Uani 1 1 d . .
H66 H 0.821291 0.539303 0.305473 0.071 Uiso 1 1 calc R U
C67 C 0.6287(3) 0.5706(2) 0.32143(15) 0.0249(16) Uani 1 1 d . .
C68 C 0.5880(3) 0.5409(2) 0.32351(18) 0.0365(19) Uani 1 1 d . .
H68 H 0.601840 0.514873 0.326018 0.044 Uiso 1 1 calc R U
C69 C 0.5277(4) 0.5479(3) 0.3220(2) 0.048(2) Uani 1 1 d . .
H69 H 0.500328 0.526772 0.323642 0.058 Uiso 1 1 calc R U
C70 C 0.5064(3) 0.5855(2) 0.3183(2) 0.047(2) Uani 1 1 d . .
H70 H 0.464683 0.590361 0.316804 0.057 Uiso 1 1 calc R U
C71 C 0.5467(4) 0.6154(2) 0.3166(2) 0.048(2) Uani 1 1 d . .
H71 H 0.532512 0.641432 0.314667 0.057 Uiso 1 1 calc R U
C72 C 0.6076(3) 0.6086(2) 0.31781(17) 0.0359(19) Uani 1 1 d . .
H72 H 0.634951 0.629648 0.316165 0.043 Uiso 1 1 calc R U
C73 C 0.7142(3) 0.52876(19) 0.35463(15) 0.0243(16) Uani 1 1 d . .
C74 C 0.7163(3) 0.54268(19) 0.38466(15) 0.0232(16) Uani 1 1 d . .
C75 C 0.7104(3) 0.5139(2) 0.40485(16) 0.0312(18) Uani 1 1 d . .
C76 C 0.7092(3) 0.4887(2) 0.35360(17) 0.0350(19) Uani 1 1 d . .
C77 C 0.7059(4) 0.5157(3) 0.43779(18) 0.048(2) Uani 1 1 d . .
H77A H 0.669880 0.530266 0.443326 0.071 Uiso 1 1 calc R U
H77B H 0.741277 0.528803 0.445731 0.071 Uiso 1 1 calc R U
H77C H 0.703466 0.489155 0.445708 0.071 Uiso 1 1 calc R U
C78 C 0.7063(4) 0.4609(2) 0.32810(19) 0.049(2) Uani 1 1 d . .
H78A H 0.683377 0.472874 0.312153 0.073 Uiso 1 1 calc R U
H78B H 0.686710 0.436707 0.334242 0.073 Uiso 1 1 calc R U
H78C H 0.746929 0.455160 0.321304 0.073 Uiso 1 1 calc R U
C79 C 0.6577(3) 0.6151(2) 0.40076(15) 0.0294(17) Uani 1 1 d . .
C80 C 0.6557(4) 0.6544(2) 0.40840(18) 0.040(2) Uani 1 1 d . .
H80 H 0.691828 0.668914 0.409901 0.048 Uiso 1 1 calc R U
C81 C 0.6017(4) 0.6723(3) 0.41380(19) 0.047(2) Uani 1 1 d . .
H81 H 0.601018 0.698861 0.419764 0.056 Uiso 1 1 calc R U
C82 C 0.5490(4) 0.6525(3) 0.4107(2) 0.057(3) Uani 1 1 d . .
H82 H 0.512004 0.665422 0.413825 0.068 Uiso 1 1 calc R U
C83 C 0.5500(4) 0.6130(3) 0.4029(2) 0.056(3) Uani 1 1 d . .
H83 H 0.513786 0.598717 0.400829 0.067 Uiso 1 1 calc R U
C84 C 0.6049(3) 0.5950(2) 0.39822(17) 0.039(2) Uani 1 1 d . .
H84 H 0.605844 0.568153 0.393136 0.047 Uiso 1 1 calc R U
C85 C 0.7762(3) 0.5995(2) 0.42298(16) 0.0299(17) Uani 1 1 d . .
C86 C 0.8380(4) 0.5971(2) 0.41920(19) 0.040(2) Uani 1 1 d . .
H86 H 0.854066 0.592471 0.400256 0.048 Uiso 1 1 calc R U
C87 C 0.8762(4) 0.6014(3) 0.4429(2) 0.055(3) Uani 1 1 d . .
H87 H 0.918208 0.599392 0.440193 0.066 Uiso 1 1 calc R U
C88 C 0.8531(5) 0.6084(3) 0.4701(2) 0.062(3) Uani 1 1 d . .
H88 H 0.879278 0.611746 0.486294 0.075 Uiso 1 1 calc R U
C89 C 0.7934(5) 0.6107(3) 0.47418(19) 0.059(3) Uani 1 1 d . .
H89 H 0.777936 0.615121 0.493268 0.070 Uiso 1 1 calc R U
C90 C 0.7544(5) 0.6068(3) 0.45076(18) 0.051(2) Uani 1 1 d . .
H90 H 0.712478 0.609137 0.453815 0.062 Uiso 1 1 calc R U
C91 C 0.8344(3) 0.7369(2) 0.26891(15) 0.0263(17) Uani 1 1 d . .
C92 C 0.7770(3) 0.7492(2) 0.27597(17) 0.0347(19) Uani 1 1 d . .
H92 H 0.764254 0.748480 0.295795 0.042 Uiso 1 1 calc R U
C93 C 0.7382(4) 0.7623(2) 0.25465(19) 0.045(2) Uani 1 1 d . .
H93 H 0.699435 0.771325 0.259910 0.054 Uiso 1 1 calc R U
C94 C 0.7556(4) 0.7624(3) 0.22590(18) 0.048(2) Uani 1 1 d . .
H94 H 0.728646 0.771026 0.211184 0.058 Uiso 1 1 calc R U
C95 C 0.8122(4) 0.7500(3) 0.21826(18) 0.045(2) Uani 1 1 d . .
H95 H 0.824186 0.750332 0.198316 0.054 Uiso 1 1 calc R U
C96 C 0.8517(4) 0.7370(2) 0.23968(17) 0.039(2) Uani 1 1 d . .
H96 H 0.890540 0.728260 0.234322 0.047 Uiso 1 1 calc R U
C97 C 0.9535(3) 0.7076(2) 0.28497(15) 0.0300(18) Uani 1 1 d . .
C98 C 0.9581(5) 0.6744(3) 0.2682(2) 0.063(3) Uani 1 1 d . .
H98 H 0.923134 0.660024 0.263439 0.076 Uiso 1 1 calc R U
C99 C 1.0132(6) 0.6619(4) 0.2581(2) 0.081(4) Uani 1 1 d . .
H99 H 1.015801 0.638953 0.246418 0.097 Uiso 1 1 calc R U
C100 C 1.0639(5) 0.6822(4) 0.2647(3) 0.075(4) Uani 1 1 d . .
H100 H 1.101339 0.674088 0.257011 0.090 Uiso 1 1 calc R U
C101 C 1.0608(4) 0.7137(3) 0.2823(3) 0.073(3) Uani 1 1 d . .
H101 H 1.096203 0.727125 0.287780 0.087 Uiso 1 1 calc R U
C102 C 1.0055(4) 0.7264(3) 0.2922(2) 0.050(2) Uani 1 1 d . .
H102 H 1.003666 0.748802 0.304365 0.060 Uiso 1 1 calc R U
C103 C 0.8936(3) 0.7661(2) 0.31972(15) 0.0255(17) Uani 1 1 d . .
C104 C 0.9052(3) 0.8020(2) 0.30835(15) 0.0265(17) Uani 1 1 d . .
C105 C 0.8999(3) 0.8025(2) 0.36297(16) 0.0327(18) Uani 1 1 d . .
C106 C 0.8914(3) 0.7663(2) 0.35143(15) 0.0270(17) Uani 1 1 d . .
C107 C 0.9108(4) 0.8146(2) 0.27685(17) 0.040(2) Uani 1 1 d . .
H10A H 0.938650 0.797228 0.266626 0.060 Uiso 1 1 calc R U
H10B H 0.925908 0.841424 0.276042 0.060 Uiso 1 1 calc R U
H10C H 0.871478 0.813363 0.267399 0.060 Uiso 1 1 calc R U
C108 C 0.8997(5) 0.8163(3) 0.39423(18) 0.062(3) Uani 1 1 d . .
H10D H 0.919504 0.841806 0.395431 0.093 Uiso 1 1 calc R U
H10E H 0.921220 0.797521 0.406494 0.093 Uiso 1 1 calc R U
H10F H 0.858371 0.818711 0.401119 0.093 Uiso 1 1 calc R U
C109 C 0.9496(2) 0.70459(16) 0.38562(15) 0.0386(19) Uani 1 1 d G U
C114 C 0.9566(3) 0.66484(15) 0.39058(17) 0.075(3) Uani 1 1 d G U
H114 H 0.924445 0.647436 0.386720 0.090 Uiso 1 1 calc R U
C113 C 1.0106(3) 0.65056(15) 0.40119(19) 0.090(4) Uani 1 1 d G U
H113 H 1.015378 0.623394 0.404577 0.108 Uiso 1 1 calc R U
C112 C 1.0576(2) 0.6760(2) 0.4068(2) 0.099(4) Uani 1 1 d G U
H112 H 1.094506 0.666264 0.414082 0.119 Uiso 1 1 calc R U
C111 C 1.0506(3) 0.7158(2) 0.4019(2) 0.133(5) Uani 1 1 d G U
H111 H 1.082701 0.733177 0.405728 0.160 Uiso 1 1 calc R U
C110 C 0.9966(3) 0.73005(14) 0.3913(2) 0.120(4) Uani 1 1 d G U
H110 H 0.991768 0.757220 0.387871 0.144 Uiso 1 1 calc R U
C115 C 0.8291(3) 0.7302(2) 0.40149(16) 0.0320(18) Uani 1 1 d . .
C116 C 0.8386(4) 0.7126(3) 0.42838(17) 0.048(2) Uani 1 1 d . .
H116 H 0.873404 0.697384 0.431783 0.057 Uiso 1 1 calc R U
C117 C 0.7958(5) 0.7178(3) 0.4505(2) 0.064(3) Uani 1 1 d . .
H117 H 0.801594 0.705711 0.469034 0.076 Uiso 1 1 calc R U
C118 C 0.7458(5) 0.7400(3) 0.4459(2) 0.066(3) Uani 1 1 d . .
H118 H 0.717757 0.743653 0.461283 0.079 Uiso 1 1 calc R U
C119 C 0.7358(4) 0.7569(3) 0.4194(2) 0.061(3) Uani 1 1 d . .
H119 H 0.700774 0.772018 0.416132 0.073 Uiso 1 1 calc R U
C120 C 0.7779(4) 0.7517(3) 0.3973(2) 0.053(2) Uani 1 1 d . .
H120 H 0.770964 0.763365 0.378690 0.063 Uiso 1 1 calc R U
C121 C 0.9339(4) 0.7748(2) 0.52103(17) 0.039(2) Uani 1 1 d . .
C122 C 0.9003(5) 0.7762(3) 0.49572(19) 0.065(3) Uani 1 1 d . .
H122 H 0.860217 0.766929 0.495628 0.078 Uiso 1 1 calc R U
C123 C 0.9254(7) 0.7913(4) 0.4705(2) 0.101(5) Uani 1 1 d . .
H123 H 0.901977 0.793236 0.453215 0.121 Uiso 1 1 calc R U
C124 C 0.9842(7) 0.8037(5) 0.4701(3) 0.111(5) Uani 1 1 d . .
H124 H 1.001489 0.813784 0.452707 0.133 Uiso 1 1 calc R U
C125 C 1.0171(5) 0.8010(4) 0.4951(2) 0.082(4) Uani 1 1 d . .
H125 H 1.057666 0.809211 0.494932 0.098 Uiso 1 1 calc R U
C126 C 0.9931(4) 0.7870(3) 0.5205(2) 0.052(2) Uani 1 1 d . .
H126 H 1.016828 0.785618 0.537776 0.062 Uiso 1 1 calc R U
C127 C 0.8274(3) 0.7421(2) 0.54758(16) 0.0300(18) Uani 1 1 d . .
C128 C 0.7807(4) 0.7680(3) 0.5507(2) 0.059(3) Uani 1 1 d . .
H128 H 0.788548 0.793778 0.557326 0.070 Uiso 1 1 calc R U
C129 C 0.7223(4) 0.7570(3) 0.5443(3) 0.071(3) Uani 1 1 d . .
H129 H 0.690861 0.775394 0.546620 0.085 Uiso 1 1 calc R U
C130 C 0.7099(4) 0.7211(3) 0.5351(2) 0.050(2) Uani 1 1 d . .
H130 H 0.669946 0.714034 0.530508 0.060 Uiso 1 1 calc R U
C131 C 0.7549(4) 0.6947(3) 0.5323(2) 0.067(3) Uani 1 1 d . .
H131 H 0.746113 0.668860 0.526107 0.080 Uiso 1 1 calc R U
C132 C 0.8139(4) 0.7051(2) 0.5385(2) 0.052(3) Uani 1 1 d . .
H132 H 0.844883 0.686369 0.536456 0.063 Uiso 1 1 calc R U
C133 C 0.8999(3) 0.79520(19) 0.58076(15) 0.0241(16) Uani 1 1 d . .
C134 C 0.9067(3) 0.78704(19) 0.61153(15) 0.0220(15) Uani 1 1 d . .
C135 C 0.8974(3) 0.8193(2) 0.62865(17) 0.0298(18) Uani 1 1 d . .
C136 C 0.8878(3) 0.8335(2) 0.57519(17) 0.0313(18) Uani 1 1 d . .
C137 C 0.8985(4) 0.8236(2) 0.66146(18) 0.044(2) Uani 1 1 d . .
H13A H 0.880536 0.848614 0.666958 0.067 Uiso 1 1 calc R U
H13B H 0.939971 0.822647 0.668389 0.067 Uiso 1 1 calc R U
H13C H 0.875688 0.802256 0.670378 0.067 Uiso 1 1 calc R U
C138 C 0.8805(4) 0.8550(2) 0.54682(19) 0.051(2) Uani 1 1 d . .
H13D H 0.919065 0.856238 0.536697 0.077 Uiso 1 1 calc R U
H13E H 0.866112 0.881473 0.550747 0.077 Uiso 1 1 calc R U
H13F H 0.851406 0.841245 0.534490 0.077 Uiso 1 1 calc R U
C139 C 0.8618(3) 0.71677(18) 0.63858(14) 0.0187(14) Uani 1 1 d . .
C140 C 0.8653(3) 0.6802(2) 0.65096(17) 0.0335(19) Uani 1 1 d . .
H140 H 0.902911 0.667341 0.652381 0.040 Uiso 1 1 calc R U
C141 C 0.8133(3) 0.6618(2) 0.66149(17) 0.0349(19) Uani 1 1 d . .
H141 H 0.815433 0.636674 0.670258 0.042 Uiso 1 1 calc R U
C142 C 0.7588(3) 0.6810(2) 0.65883(17) 0.037(2) Uani 1 1 d . .
H142 H 0.723593 0.669115 0.666379 0.044 Uiso 1 1 calc R U
C143 C 0.7548(3) 0.7163(2) 0.64573(17) 0.0334(19) Uani 1 1 d . .
H143 H 0.716990 0.728559 0.643487 0.040 Uiso 1 1 calc R U
C144 C 0.8057(3) 0.7342(2) 0.63568(16) 0.0301(18) Uani 1 1 d . .
H144 H 0.802662 0.758977 0.626544 0.036 Uiso 1 1 calc R U
C145 C 0.9803(3) 0.7471(2) 0.65349(15) 0.0235(16) Uani 1 1 d . .
C146 C 0.9729(3) 0.7342(2) 0.68207(17) 0.040(2) Uani 1 1 d . .
H146 H 0.938169 0.719813 0.687285 0.048 Uiso 1 1 calc R U
C147 C 1.0162(4) 0.7421(3) 0.70305(19) 0.057(3) Uani 1 1 d . .
H147 H 1.010783 0.732864 0.722463 0.068 Uiso 1 1 calc R U
C148 C 1.0659(4) 0.7629(3) 0.6963(2) 0.053(3) Uani 1 1 d . .
H148 H 1.094919 0.768278 0.711020 0.063 Uiso 1 1 calc R U
C149 C 1.0744(3) 0.7764(2) 0.6681(2) 0.046(2) Uani 1 1 d . .
H149 H 1.108987 0.791155 0.663216 0.055 Uiso 1 1 calc R U
C150 C 1.0322(3) 0.7680(2) 0.64715(19) 0.0368(19) Uani 1 1 d . .
H150 H 1.038589 0.776745 0.627676 0.044 Uiso 1 1 calc R U
C151 C 1.0711(3) 0.5828(2) 0.52329(15) 0.0263(16) Uani 1 1 d . .
C152 C 1.0134(3) 0.5676(2) 0.52535(17) 0.0322(18) Uani 1 1 d . .
H152 H 0.993032 0.568172 0.543600 0.039 Uiso 1 1 calc R U
C153 C 0.9855(4) 0.5516(2) 0.50117(18) 0.039(2) Uani 1 1 d . .
H153 H 0.946434 0.540907 0.503008 0.047 Uiso 1 1 calc R U
C154 C 1.0136(4) 0.5511(3) 0.47467(19) 0.047(2) Uani 1 1 d . .
H154 H 0.994143 0.540261 0.458082 0.056 Uiso 1 1 calc R U
C155 C 1.0698(4) 0.5663(3) 0.47205(18) 0.055(3) Uani 1 1 d . .
H155 H 1.089271 0.566105 0.453559 0.067 Uiso 1 1 calc R U
C156 C 1.0988(4) 0.5821(2) 0.49607(16) 0.039(2) Uani 1 1 d . .
H156 H 1.137953 0.592496 0.493934 0.047 Uiso 1 1 calc R U
C157 C 1.1799(3) 0.6165(2) 0.54663(15) 0.0247(16) Uani 1 1 d . .
C158 C 1.1907(4) 0.6503(2) 0.53042(19) 0.045(2) Uani 1 1 d . .
H158 H 1.158050 0.666324 0.524707 0.054 Uiso 1 1 calc R U
C159 C 1.2473(4) 0.6605(3) 0.5227(2) 0.057(3) Uani 1 1 d . .
H159 H 1.253480 0.683818 0.511858 0.068 Uiso 1 1 calc R U
C160 C 1.2958(4) 0.6379(3) 0.5302(2) 0.057(3) Uani 1 1 d . .
H160 H 1.335093 0.644940 0.524327 0.068 Uiso 1 1 calc R U
C161 C 1.2860(4) 0.6050(3) 0.5464(3) 0.071(3) Uani 1 1 d . .
H161 H 1.318936 0.589317 0.552264 0.086 Uiso 1 1 calc R U
C162 C 1.2283(4) 0.5942(3) 0.5545(2) 0.048(2) Uani 1 1 d . .
H162 H 1.222287 0.571067 0.565542 0.058 Uiso 1 1 calc R U
C163 C 1.1090(3) 0.5644(2) 0.58183(15) 0.0227(16) Uani 1 1 d . .
C164 C 1.1233(3) 0.5264(2) 0.57629(16) 0.0266(16) Uani 1 1 d . .
C165 C 1.1072(3) 0.5401(2) 0.62985(16) 0.0261(17) Uani 1 1 d . .
C166 C 1.0988(3) 0.57210(19) 0.61253(15) 0.0206(15) Uani 1 1 d . .
C167 C 1.1353(4) 0.5062(2) 0.54759(18) 0.041(2) Uani 1 1 d . .
H16A H 1.097649 0.503107 0.536845 0.061 Uiso 1 1 calc R U
H16B H 1.152833 0.480469 0.551324 0.061 Uiso 1 1 calc R U
H16C H 1.163186 0.521873 0.535950 0.061 Uiso 1 1 calc R U
C168 C 1.1029(4) 0.5339(2) 0.66226(16) 0.039(2) Uani 1 1 d . .
H16D H 1.061727 0.538615 0.668693 0.058 Uiso 1 1 calc R U
H16E H 1.129904 0.552045 0.672304 0.058 Uiso 1 1 calc R U
H16F H 1.114339 0.507028 0.666979 0.058 Uiso 1 1 calc R U
C169 C 1.1415(3) 0.6425(2) 0.64070(15) 0.0248(16) Uani 1 1 d . .
C170 C 1.1971(3) 0.6242(2) 0.63935(15) 0.0274(17) Uani 1 1 d . .
H170 H 1.201394 0.598714 0.631517 0.033 Uiso 1 1 calc R U
C171 C 1.2473(3) 0.6452(2) 0.65013(16) 0.0334(18) Uani 1 1 d . .
H171 H 1.285642 0.633345 0.649174 0.040 Uiso 1 1 calc R U
C172 C 1.2429(4) 0.68081(19) 0.66151(16) 0.0310(18) Uani 1 1 d . .
H172 H 1.277368 0.693656 0.668976 0.037 Uiso 1 1 calc R U
C173 C 1.1885(3) 0.6986(2) 0.66232(18) 0.038(2) Uani 1 1 d . .
H173 H 1.185242 0.724161 0.670296 0.046 Uiso 1 1 calc R U
C174 C 1.1376(3) 0.6802(2) 0.65172(17) 0.0339(19) Uani 1 1 d . .
H174 H 1.100233 0.693363 0.651994 0.041 Uiso 1 1 calc R U
C175 C 1.0221(3) 0.6120(2) 0.65399(16) 0.0252(16) Uani 1 1 d . .
C176 C 1.0299(4) 0.6252(3) 0.68275(17) 0.043(2) Uani 1 1 d . .
H176 H 1.064193 0.640053 0.687929 0.051 Uiso 1 1 calc R U
C177 C 0.9867(4) 0.6162(3) 0.70363(19) 0.058(3) Uani 1 1 d . .
H177 H 0.992046 0.624571 0.723282 0.069 Uiso 1 1 calc R U
C178 C 0.9369(4) 0.5956(3) 0.6963(2) 0.051(2) Uani 1 1 d . .
H178 H 0.907621 0.589903 0.710715 0.061 Uiso 1 1 calc R U
C179 C 0.9290(4) 0.5832(2) 0.6683(2) 0.047(2) Uani 1 1 d . .
H179 H 0.894282 0.568472 0.663478 0.056 Uiso 1 1 calc R U
C180 C 0.9705(3) 0.5915(2) 0.64651(17) 0.0337(19) Uani 1 1 d . .
H180 H 0.963771 0.583426 0.626893 0.040 Uiso 1 1 calc R U
C183 C 0.4314(10) 0.4000(9) 0.5211(5) 0.247(6) Uani 1 1 d . U
H18D H 0.462279 0.379803 0.517717 0.296 Uiso 1 1 calc R U
H18E H 0.413111 0.394944 0.540441 0.296 Uiso 1 1 calc R U
C182 C 0.4898(5) 0.8228(4) 0.5076(3) 0.100(3) Uani 1 1 d . U
H18F H 0.477002 0.810116 0.489432 0.151 Uiso 1 1 calc R U
H18G H 0.486651 0.851196 0.505393 0.151 Uiso 1 1 calc R U
H18H H 0.464119 0.814242 0.523745 0.151 Uiso 1 1 calc R U
C181 C 0.5536(6) 0.8120(4) 0.5141(3) 0.099(3) Uani 1 1 d . U
Cl1 Cl 0.3796(2) 0.3959(2) 0.49578(10) 0.202(3) Uani 1 1 d . U
Cl2 Cl 0.4660(4) 0.4456(3) 0.52190(19) 0.316(5) Uani 1 1 d . U
C22 C 0.0421(3) 0.4939(2) 0.40572(17) 0.0348(19) Uani 1 1 d . .
H22 H 0.004124 0.481888 0.408039 0.042 Uiso 1 1 calc R U
C21 C 0.0940(4) 0.4728(2) 0.41109(18) 0.039(2) Uani 1 1 d . .
H21 H 0.091282 0.446476 0.417364 0.047 Uiso 1 1 calc R U

loop_
_atom_site_aniso_label
_atom_site_aniso_U_11
_atom_site_aniso_U_22
_atom_site_aniso_U_33
_atom_site_aniso_U_23
_atom_site_aniso_U_13
_atom_site_aniso_U_12
P1 0.0228(10) 0.0233(10) 0.0313(11) 0.0003(8) 0.0036(8) -0.0017(8)
N1 0.093(7) 0.115(6) 0.086(5) 0.035(5) -0.020(5) 0.016(5)
Br1 0.0222(4) 0.0253(4) 0.0557(5) -0.0066(4) 0.0039(4) -0.0033(3)
Cu1 0.0205(5) 0.0219(5) 0.0397(5) -0.0022(4) 0.0056(4) -0.0001(4)
S1 0.0396(12) 0.0213(10) 0.0427(12) -0.0048(9) 0.0041(9) -0.0045(9)
C1 0.038(4) 0.032(4) 0.032(4) -0.002(3) 0.003(3) -0.005(4)
P2 0.0191(10) 0.0204(10) 0.0321(10) -0.0005(8) 0.0015(8) -0.0021(8)
Br2 0.0217(4) 0.0339(5) 0.0791(7) -0.0053(4) 0.0138(4) -0.0056(3)
Cu2 0.0251(5) 0.0320(5) 0.0333(5) 0.0010(4) 0.0033(4) 0.0001(4)
S2 0.0404(13) 0.0396(13) 0.0769(17) 0.0269(12) 0.0084(12) 0.0144(10)
C2 0.048(5) 0.042(5) 0.039(5) 0.008(4) 0.008(4) -0.005(4)
Br3 0.0196(4) 0.0243(4) 0.0527(5) 0.0050(4) 0.0016(3) 0.0010(3)
Cu3 0.0199(5) 0.0254(5) 0.0326(5) 0.0008(4) 0.0027(4) -0.0011(4)
S3 0.0426(13) 0.0262(11) 0.0475(13) 0.0109(9) -0.0048(10) -0.0019(9)
P3 0.0244(10) 0.0278(11) 0.0285(10) 0.0050(8) 0.0038(8) 0.0032(8)
C3 0.075(6) 0.041(5) 0.034(5) 0.000(4) 0.006(4) -0.008(5)
C4 0.081(7) 0.061(6) 0.053(6) 0.018(5) 0.021(5) -0.012(6)
C5 0.051(6) 0.117(8) 0.105(8) 0.059(7) 0.026(6) -0.012(6)
Cu6 0.0227(5) 0.0217(5) 0.0272(5) 0.0003(4) -0.0020(4) 0.0025(4)
Br6 0.0202(4) 0.0235(4) 0.0475(5) -0.0003(3) -0.0030(3) -0.0009(3)
S6 0.0301(11) 0.0199(10) 0.0492(12) 0.0038(9) 0.0009(9) 0.0007(8)
P6 0.0214(10) 0.0238(10) 0.0278(10) -0.0003(8) 0.0012(8) 0.0025(8)
C6 0.041(5) 0.083(7) 0.069(6) 0.039(5) 0.006(5) -0.015(5)
C7 0.024(4) 0.032(4) 0.025(4) 0.005(3) 0.003(3) 0.002(3)
P7 0.0252(10) 0.0278(11) 0.0242(10) 0.0015(8) 0.0016(8) -0.0031(8)
P8 0.0245(10) 0.0337(11) 0.0258(10) 0.0035(9) -0.0024(8) -0.0021(9)
C8 0.042(5) 0.024(4) 0.050(5) 0.000(4) -0.004(4) -0.002(4)
C9 0.027(5) 0.048(6) 0.073(7) -0.002(5) 0.005(4) 0.013(4)
P9 0.0261(10) 0.0259(10) 0.0262(10) 0.0029(8) -0.0013(8) 0.0029(8)
C10 0.023(5) 0.056(6) 0.072(7) -0.008(5) -0.004(4) -0.001(4)
P10 0.0187(10) 0.0197(9) 0.0235(9) -0.0008(8) 0.0013(8) 0.0007(7)
C11 0.026(5) 0.039(5) 0.058(6) -0.006(4) -0.001(4) -0.007(4)
P11 0.0214(10) 0.0229(10) 0.0257(10) -0.0021(8) 0.0005(8) -0.0017(8)
C12 0.031(5) 0.020(4) 0.043(5) 0.000(3) -0.002(4) -0.003(3)
P12 0.0190(10) 0.0206(10) 0.0227(9) -0.0004(8) -0.0012(8) -0.0014(7)
C13 0.021(4) 0.034(4) 0.030(4) 0.001(3) 0.003(3) -0.006(3)
C14 0.014(4) 0.026(4) 0.038(4) -0.005(3) 0.001(3) -0.004(3)
C15 0.019(4) 0.033(4) 0.032(4) -0.004(3) 0.004(3) -0.003(3)
C16 0.037(5) 0.016(4) 0.038(4) -0.002(3) 0.000(4) -0.004(3)
C17 0.050(5) 0.027(4) 0.041(5) -0.002(4) 0.006(4) -0.005(4)
C18 0.100(8) 0.020(4) 0.040(5) 0.006(4) -0.005(5) -0.006(5)
C19 0.024(4) 0.016(4) 0.025(4) -0.005(3) 0.003(3) -0.002(3)
C20 0.031(4) 0.026(4) 0.044(5) 0.006(4) 0.005(4) -0.003(3)
C23 0.023(4) 0.035(5) 0.041(5) -0.007(4) 0.001(3) -0.001(3)
C25 0.041(5) 0.020(4) 0.051(5) -0.002(4) -0.016(4) 0.001(4)
C24 0.030(4) 0.021(4) 0.027(4) -0.003(3) 0.005(3) -0.001(3)
C26 0.039(5) 0.028(5) 0.088(7) 0.002(5) -0.023(5) -0.010(4)
C27 0.057(7) 0.060(7) 0.118(11) 0.005(7) -0.054(8) -0.010(6)
C28 0.111(11) 0.054(7) 0.092(10) 0.005(7) -0.071(9) 0.005(7)
C29 0.124(11) 0.054(7) 0.059(7) 0.001(5) -0.044(7) -0.004(7)
C30 0.059(6) 0.050(6) 0.040(5) -0.005(4) -0.011(5) 0.000(5)
C34 0.052(6) 0.067(7) 0.047(6) -0.015(5) 0.001(5) -0.014(5)
C33 0.039(5) 0.054(6) 0.057(6) -0.016(5) 0.010(5) -0.022(4)
C32 0.043(5) 0.036(5) 0.032(4) -0.011(4) 0.004(4) -0.005(4)
C31 0.027(4) 0.022(4) 0.035(4) -0.003(3) 0.002(3) 0.004(3)
C35 0.061(6) 0.064(6) 0.028(5) -0.009(4) 0.001(4) 0.001(5)
C36 0.031(5) 0.046(5) 0.038(5) -0.002(4) 0.007(4) -0.004(4)
C37 0.026(4) 0.033(4) 0.030(4) 0.002(3) 0.003(3) -0.002(3)
C38 0.036(5) 0.061(6) 0.056(6) 0.018(5) 0.002(4) -0.001(5)
C39 0.064(7) 0.062(7) 0.057(6) 0.019(5) 0.011(5) -0.021(6)
C41 0.031(5) 0.058(6) 0.096(8) -0.003(6) 0.004(5) -0.005(5)
C40 0.041(6) 0.067(7) 0.068(7) -0.023(6) 0.025(5) -0.023(5)
C42 0.028(5) 0.045(5) 0.064(6) 0.004(5) 0.000(4) 0.001(4)
C43 0.023(4) 0.040(5) 0.035(4) 0.015(4) 0.007(3) 0.007(3)
C44 0.030(5) 0.038(5) 0.054(5) 0.015(4) 0.007(4) 0.008(4)
C45 0.034(5) 0.058(6) 0.051(5) 0.024(5) 0.000(4) -0.002(4)
C47 0.070(7) 0.032(5) 0.060(6) -0.004(4) 0.017(5) 0.016(5)
C46 0.021(4) 0.038(5) 0.041(5) 0.015(4) -0.004(3) 0.004(3)
C48 0.088(9) 0.094(9) 0.053(6) 0.034(6) -0.012(6) 0.011(7)
C49 0.048(6) 0.157(10) 0.070(7) 0.047(7) -0.030(5) -0.048(6)
C54 0.088(8) 0.202(12) 0.120(9) 0.082(8) -0.074(7) -0.073(8)
C53 0.102(9) 0.275(14) 0.156(11) 0.093(10) -0.081(8) -0.098(9)
C52 0.075(9) 0.327(16) 0.167(12) 0.107(11) -0.063(8) -0.104(9)
C51 0.112(10) 0.303(15) 0.178(12) 0.120(11) -0.074(9) -0.128(10)
C50 0.099(9) 0.244(13) 0.149(10) 0.111(9) -0.068(8) -0.097(9)
P4 0.0244(11) 0.0506(14) 0.0318(11) 0.0075(10) -0.0042(9) -0.0087(10)
S4 0.0359(11) 0.0305(11) 0.0402(11) -0.0011(9) 0.0029(9) -0.0095(9)
Cu4 0.0223(5) 0.0291(5) 0.0307(5) 0.0021(4) 0.0010(4) -0.0040(4)
Br4 0.0199(4) 0.0324(4) 0.0560(5) -0.0035(4) 0.0066(4) 0.0036(3)
C55 0.038(5) 0.045(5) 0.024(4) 0.009(4) 0.000(3) -0.005(4)
C56 0.063(6) 0.038(5) 0.047(5) 0.002(4) 0.004(5) -0.019(4)
C57 0.078(7) 0.051(6) 0.037(5) 0.000(4) 0.017(5) 0.006(5)
C58 0.050(6) 0.056(6) 0.054(6) 0.026(5) 0.013(5) 0.008(5)
C59 0.036(5) 0.090(8) 0.048(6) -0.002(5) 0.012(4) -0.025(5)
P5 0.0207(10) 0.0197(9) 0.0279(10) -0.0005(8) -0.0002(8) 0.0021(8)
Cu5 0.0243(5) 0.0236(5) 0.0275(5) 0.0002(4) 0.0008(4) 0.0055(4)
Br5 0.0238(4) 0.0220(4) 0.0511(5) 0.0011(3) 0.0059(3) -0.0026(3)
S5 0.0333(11) 0.0190(10) 0.0563(13) -0.0024(9) -0.0035(10) 0.0001(8)
C60 0.044(6) 0.081(7) 0.033(5) -0.011(5) -0.003(4) -0.022(5)
C61 0.033(4) 0.013(3) 0.037(4) -0.002(3) 0.003(3) 0.002(3)
C62 0.044(5) 0.040(5) 0.029(4) 0.000(4) -0.003(4) 0.010(4)
C63 0.057(6) 0.045(5) 0.028(5) -0.007(4) -0.010(4) -0.002(4)
C64 0.069(7) 0.051(6) 0.045(6) -0.024(5) 0.010(5) 0.011(5)
C65 0.050(7) 0.096(9) 0.088(8) -0.045(7) 0.016(6) 0.022(6)
C66 0.031(5) 0.081(7) 0.067(7) -0.038(6) -0.006(5) 0.012(5)
C67 0.018(4) 0.028(4) 0.029(4) 0.000(3) 0.003(3) -0.004(3)
C68 0.025(4) 0.032(4) 0.053(5) -0.001(4) 0.005(4) -0.003(4)
C69 0.026(5) 0.044(5) 0.074(7) -0.003(5) 0.001(4) -0.010(4)
C70 0.014(4) 0.047(6) 0.081(7) 0.003(5) -0.001(4) -0.003(4)
C71 0.029(5) 0.035(5) 0.080(7) 0.012(5) -0.006(4) 0.010(4)
C72 0.022(4) 0.035(5) 0.051(5) 0.010(4) -0.003(4) -0.003(3)
C73 0.021(4) 0.020(4) 0.032(4) 0.003(3) -0.002(3) 0.005(3)
C74 0.018(4) 0.019(4) 0.032(4) 0.004(3) 0.000(3) 0.005(3)
C75 0.023(4) 0.037(5) 0.034(4) 0.003(4) 0.001(3) 0.002(3)
C76 0.034(5) 0.026(4) 0.045(5) 0.001(4) -0.010(4) 0.004(3)
C77 0.045(5) 0.053(6) 0.044(5) 0.017(4) 0.007(4) 0.002(4)
C78 0.073(7) 0.014(4) 0.059(6) 0.001(4) -0.011(5) 0.002(4)
C79 0.025(4) 0.042(5) 0.021(4) 0.005(3) 0.004(3) 0.007(4)
C80 0.037(5) 0.031(5) 0.052(5) 0.003(4) 0.007(4) 0.009(4)
C81 0.052(6) 0.038(5) 0.050(5) 0.004(4) 0.007(5) 0.018(5)
C82 0.050(6) 0.067(7) 0.053(6) 0.008(5) 0.008(5) 0.037(5)
C83 0.026(5) 0.076(7) 0.064(6) 0.013(5) 0.007(4) 0.010(5)
C84 0.032(5) 0.041(5) 0.045(5) 0.006(4) 0.002(4) 0.012(4)
C85 0.033(4) 0.022(4) 0.036(4) -0.001(3) -0.009(4) 0.007(3)
C86 0.044(5) 0.028(4) 0.048(5) -0.005(4) -0.014(4) 0.003(4)
C87 0.041(6) 0.046(6) 0.079(7) -0.001(5) -0.024(5) 0.003(4)
C88 0.088(9) 0.046(6) 0.052(6) 0.003(5) -0.038(6) -0.007(6)
C89 0.080(8) 0.065(7) 0.031(5) -0.006(5) -0.009(5) 0.007(6)
C90 0.062(6) 0.052(6) 0.040(5) 0.000(4) -0.004(5) 0.002(5)
C91 0.032(4) 0.023(4) 0.025(4) 0.000(3) -0.003(3) -0.008(3)
C92 0.037(5) 0.039(5) 0.028(4) 0.002(4) 0.002(4) 0.002(4)
C93 0.032(5) 0.054(6) 0.050(6) 0.015(4) 0.000(4) 0.007(4)
C94 0.049(6) 0.059(6) 0.036(5) 0.010(4) -0.011(4) 0.006(5)
C95 0.051(6) 0.055(6) 0.028(5) 0.002(4) 0.002(4) -0.009(5)
C96 0.042(5) 0.043(5) 0.033(5) 0.002(4) 0.002(4) 0.002(4)
C97 0.028(4) 0.035(4) 0.027(4) 0.009(3) 0.005(3) 0.005(4)
C98 0.054(6) 0.066(7) 0.069(7) -0.028(6) 0.003(5) 0.012(5)
C99 0.085(9) 0.093(9) 0.063(8) -0.014(7) 0.024(7) 0.043(8)
C100 0.059(8) 0.087(9) 0.079(8) 0.040(7) 0.033(6) 0.036(7)
C101 0.033(6) 0.068(8) 0.116(10) 0.044(7) 0.018(6) 0.009(5)
C102 0.031(5) 0.042(5) 0.077(7) 0.012(5) 0.009(5) 0.004(4)
C103 0.021(4) 0.027(4) 0.029(4) 0.000(3) 0.002(3) -0.005(3)
C104 0.026(4) 0.025(4) 0.028(4) -0.002(3) 0.000(3) -0.005(3)
C105 0.034(5) 0.033(4) 0.032(4) -0.002(4) -0.003(3) -0.011(4)
C106 0.022(4) 0.034(4) 0.025(4) 0.004(3) -0.004(3) -0.004(3)
C107 0.046(5) 0.034(5) 0.040(5) 0.005(4) 0.006(4) -0.007(4)
C108 0.098(8) 0.051(6) 0.037(5) -0.006(4) -0.003(5) -0.020(6)
C109 0.027(4) 0.038(4) 0.051(5) 0.014(4) -0.015(4) -0.009(3)
C114 0.058(6) 0.045(5) 0.123(8) -0.008(6) -0.042(6) 0.008(5)
C113 0.051(6) 0.081(7) 0.139(9) -0.008(7) -0.037(6) 0.019(5)
C112 0.035(6) 0.097(8) 0.164(10) 0.055(8) -0.016(6) 0.007(5)
C111 0.066(7) 0.094(8) 0.239(12) 0.068(9) -0.069(8) -0.027(6)
C110 0.079(8) 0.073(7) 0.207(11) 0.063(8) -0.073(8) -0.023(6)
C115 0.036(5) 0.029(4) 0.031(4) 0.001(3) -0.001(4) -0.002(3)
C116 0.064(6) 0.046(5) 0.033(5) -0.002(4) 0.004(4) 0.004(5)
C117 0.095(9) 0.059(7) 0.036(5) 0.003(5) 0.024(6) -0.004(6)
C118 0.082(8) 0.063(7) 0.053(7) -0.018(5) 0.040(6) -0.012(6)
C119 0.039(6) 0.078(7) 0.066(7) -0.004(6) 0.022(5) 0.008(5)
C120 0.043(6) 0.072(7) 0.043(5) 0.008(5) 0.006(4) 0.014(5)
C121 0.044(5) 0.038(5) 0.036(5) 0.011(4) 0.004(4) 0.011(4)
C122 0.069(7) 0.090(8) 0.036(5) 0.016(5) -0.001(5) 0.009(6)
C123 0.121(12) 0.148(13) 0.034(6) 0.031(7) 0.002(7) 0.016(10)
C124 0.119(13) 0.163(14) 0.052(8) 0.053(8) 0.026(8) -0.003(11)
C125 0.067(8) 0.113(10) 0.066(8) 0.028(7) 0.023(6) -0.006(7)
C126 0.044(6) 0.065(6) 0.045(5) 0.016(5) 0.010(4) 0.002(5)
C127 0.030(4) 0.028(4) 0.032(4) -0.003(3) -0.005(3) 0.003(3)
C128 0.034(5) 0.046(6) 0.096(8) -0.028(5) -0.009(5) 0.004(4)
C129 0.037(6) 0.058(7) 0.117(10) -0.034(6) -0.016(6) 0.008(5)
C130 0.022(5) 0.060(6) 0.067(6) -0.001(5) -0.012(4) -0.010(4)
C131 0.045(6) 0.041(6) 0.114(9) -0.011(6) -0.017(6) -0.002(5)
C132 0.037(5) 0.034(5) 0.086(7) -0.008(5) -0.011(5) 0.011(4)
C133 0.023(4) 0.020(4) 0.030(4) 0.002(3) -0.001(3) -0.001(3)
C134 0.017(4) 0.016(4) 0.032(4) 0.000(3) 0.004(3) -0.003(3)
C135 0.016(4) 0.029(4) 0.044(5) -0.001(4) 0.003(3) -0.003(3)
C136 0.026(4) 0.018(4) 0.050(5) 0.006(4) -0.008(4) -0.001(3)
C137 0.046(5) 0.036(5) 0.051(6) -0.015(4) 0.009(4) 0.001(4)
C138 0.064(6) 0.033(5) 0.056(6) 0.011(4) -0.006(5) 0.012(4)
C139 0.018(4) 0.016(3) 0.022(4) -0.001(3) -0.002(3) -0.006(3)
C140 0.025(4) 0.022(4) 0.053(5) 0.015(4) 0.002(4) -0.001(3)
C141 0.034(5) 0.026(4) 0.045(5) 0.004(4) 0.006(4) -0.002(4)
C142 0.023(4) 0.042(5) 0.046(5) -0.009(4) 0.005(4) -0.004(4)
C143 0.025(4) 0.017(4) 0.058(5) -0.004(4) 0.003(4) 0.001(3)
C144 0.029(4) 0.024(4) 0.038(5) 0.004(3) 0.001(3) -0.003(3)
C145 0.022(4) 0.022(4) 0.026(4) -0.006(3) -0.004(3) 0.003(3)
C146 0.025(4) 0.061(6) 0.035(5) 0.001(4) -0.003(4) -0.005(4)
C147 0.046(6) 0.096(8) 0.029(5) 0.002(5) -0.011(4) 0.004(6)
C148 0.028(5) 0.072(7) 0.059(6) -0.026(5) -0.016(5) 0.009(5)
C149 0.016(4) 0.038(5) 0.083(7) -0.018(5) -0.004(4) 0.002(4)
C150 0.026(4) 0.034(5) 0.050(5) -0.003(4) -0.002(4) -0.005(4)
C151 0.026(4) 0.026(4) 0.027(4) -0.004(3) 0.002(3) 0.003(3)
C152 0.029(4) 0.034(4) 0.035(4) -0.007(4) 0.003(3) -0.002(3)
C153 0.036(5) 0.038(5) 0.044(5) -0.015(4) -0.010(4) -0.003(4)
C154 0.042(5) 0.057(6) 0.041(5) -0.015(4) -0.011(4) 0.008(5)
C155 0.047(6) 0.098(8) 0.022(4) -0.017(5) 0.002(4) -0.007(5)
C156 0.032(5) 0.051(5) 0.033(5) -0.006(4) 0.001(4) -0.006(4)
C157 0.019(4) 0.027(4) 0.028(4) -0.002(3) -0.001(3) -0.004(3)
C158 0.040(5) 0.038(5) 0.058(6) 0.014(4) 0.003(4) -0.007(4)
C159 0.051(6) 0.047(6) 0.072(7) 0.025(5) 0.008(5) -0.017(5)
C160 0.031(5) 0.070(7) 0.069(7) 0.008(6) 0.015(5) -0.015(5)
C161 0.022(5) 0.076(7) 0.117(9) 0.047(7) 0.004(5) -0.004(5)
C162 0.027(5) 0.050(6) 0.067(6) 0.021(5) 0.002(4) -0.001(4)
C163 0.014(4) 0.027(4) 0.028(4) -0.003(3) 0.000(3) -0.004(3)
C164 0.015(4) 0.026(4) 0.039(4) -0.002(3) 0.001(3) -0.004(3)
C165 0.022(4) 0.024(4) 0.033(4) 0.002(3) -0.002(3) 0.002(3)
C166 0.013(3) 0.021(4) 0.028(4) 0.000(3) 0.002(3) -0.003(3)
C167 0.046(5) 0.028(4) 0.049(5) -0.014(4) 0.006(4) 0.008(4)
C168 0.046(5) 0.042(5) 0.028(4) 0.013(4) 0.006(4) 0.011(4)
C169 0.026(4) 0.026(4) 0.023(4) 0.009(3) -0.005(3) -0.005(3)
C170 0.028(4) 0.022(4) 0.032(4) -0.004(3) 0.003(3) 0.004(3)
C171 0.015(4) 0.041(5) 0.044(5) 0.012(4) -0.007(3) -0.005(3)
C172 0.041(5) 0.008(4) 0.044(5) -0.003(3) -0.010(4) -0.009(3)
C173 0.036(5) 0.031(4) 0.047(5) -0.012(4) -0.006(4) 0.002(4)
C174 0.024(4) 0.032(5) 0.047(5) -0.006(4) -0.003(4) 0.001(3)
C175 0.015(4) 0.026(4) 0.034(4) 0.004(3) 0.000(3) 0.004(3)
C176 0.033(5) 0.064(6) 0.031(5) -0.005(4) 0.000(4) -0.002(4)
C177 0.046(6) 0.099(8) 0.028(5) 0.006(5) 0.014(4) 0.007(6)
C178 0.037(5) 0.064(6) 0.051(6) 0.024(5) 0.021(5) 0.009(5)
C179 0.024(5) 0.038(5) 0.077(7) 0.015(5) 0.004(5) -0.003(4)
C180 0.033(5) 0.028(4) 0.040(5) 0.007(4) 0.005(4) -0.003(3)
C183 0.164(12) 0.419(15) 0.157(11) 0.060(13) -0.046(9) -0.032(11)
C182 0.104(7) 0.105(6) 0.092(6) 0.027(5) -0.053(5) 0.008(5)
C181 0.098(7) 0.110(6) 0.088(5) 0.030(5) -0.031(5) 0.011(5)
Cl1 0.123(4) 0.384(8) 0.100(3) 0.054(4) 0.001(3) 0.045(5)
Cl2 0.223(8) 0.477(14) 0.248(8) 0.110(9) -0.060(6) -0.099(8)
C22 0.023(4) 0.037(5) 0.045(5) -0.005(4) 0.010(4) -0.014(4)
C21 0.039(5) 0.029(4) 0.050(5) 0.006(4) 0.004(4) -0.007(4)

loop_
_atom_type_symbol
_atom_type_description
_atom_type_scat_dispersion_real
_atom_type_scat_dispersion_imag
_atom_type_scat_source
C C 0.0033 0.0016 'International Tables Vol C Tables 4.2.6.8 and 6.1.1.4'
H H 0.0000 0.0000 'International Tables Vol C Tables 4.2.6.8 and 6.1.1.4'
Br Br -0.2901 2.4595 'International Tables Vol C Tables 4.2.6.8 and 6.1.1.4'
Cl Cl 0.1484 0.1585 'International Tables Vol C Tables 4.2.6.8 and 6.1.1.4'
Cu Cu 0.3201 1.2651 'International Tables Vol C Tables 4.2.6.8 and 6.1.1.4'
N N 0.0061 0.0033 'International Tables Vol C Tables 4.2.6.8 and 6.1.1.4'
P P 0.1023 0.0942 'International Tables Vol C Tables 4.2.6.8 and 6.1.1.4'
S S 0.1246 0.1234 'International Tables Vol C Tables 4.2.6.8 and 6.1.1.4'

loop_
_geom_angle_atom_site_label_1
_geom_angle_atom_site_label_2
_geom_angle_atom_site_label_3
_geom_angle
C1 P1 C7 105.6(3)
C1 P1 C13 106.3(3)
C7 P1 C13 103.0(3)
C1 P1 Cu1 123.2(3)
C7 P1 Cu1 115.6(2)
C13 P1 Cu1 100.8(2)
Cu1 Br1 Cu2 72.68(4)
P1 Cu1 P2 89.17(7)
P1 Cu1 Br1 120.98(6)
P2 Cu1 Br1 113.41(6)
P1 Cu1 Br2 111.80(6)
P2 Cu1 Br2 116.30(6)
Br1 Cu1 Br2 105.28(4)
P1 Cu1 Cu2 147.34(6)
P2 Cu1 Cu2 123.18(6)
Br1 Cu1 Cu2 53.97(3)
Br2 Cu1 Cu2 52.81(3)
C15 S1 C16 94.3(3)
C2 C1 C6 119.0(8)
C2 C1 P1 125.0(6)
C6 C1 P1 116.0(6)
C25 P2 C19 105.5(4)
C25 P2 C14 107.5(3)
C19 P2 C14 105.7(3)
C25 P2 Cu1 123.8(3)
C19 P2 Cu1 111.1(2)
C14 P2 Cu1 101.9(2)
Cu2 Br2 Cu1 73.03(4)
P4 Cu2 P3 92.63(8)
P4 Cu2 Br2 119.20(7)
P3 Cu2 Br2 118.96(6)
P4 Cu2 Br1 109.60(7)
P3 Cu2 Br1 109.91(6)
Br2 Cu2 Br1 105.98(4)
P4 Cu2 Cu1 122.37(7)
P3 Cu2 Cu1 143.88(6)
Br2 Cu2 Cu1 54.16(3)
Br1 Cu2 Cu1 53.35(3)
C44 S2 C45 93.6(4)
C1 C2 C3 120.5(9)
C1 C2 H2 119.7
C3 C2 H2 119.7
Cu3 Br3 Cu4 73.81(3)
P5 Cu3 P6 89.47(7)
P5 Cu3 Br3 120.78(6)
P6 Cu3 Br3 113.41(6)
P5 Cu3 Br4 111.57(6)
P6 Cu3 Br4 117.65(6)
Br3 Cu3 Br4 104.38(4)
P5 Cu3 Cu4 145.67(6)
P6 Cu3 Cu4 124.66(6)
Br3 Cu3 Cu4 53.14(3)
Br4 Cu3 Cu4 52.58(3)
C75 S3 C76 93.4(4)
C43 P3 C37 105.2(3)
C43 P3 C31 103.7(4)
C37 P3 C31 105.8(3)
C43 P3 Cu2 102.2(3)
C37 P3 Cu2 117.1(2)
C31 P3 Cu2 120.8(2)
C4 C3 C2 120.6(9)
C4 C3 H3 119.7
C2 C3 H3 119.7
C3 C4 C5 119.6(9)
C3 C4 H4 120.2
C5 C4 H4 120.2
C4 C5 C6 121.0(10)
C4 C5 H5 119.5
C6 C5 H5 119.5
P11 Cu6 P12 90.98(7)
P11 Cu6 Br5 116.76(6)
P12 Cu6 Br5 120.16(6)
P11 Cu6 Br6 111.62(6)
P12 Cu6 Br6 112.44(6)
Br5 Cu6 Br6 104.78(4)
P11 Cu6 Cu5 148.50(6)
P12 Cu6 Cu5 119.98(6)
Br5 Cu6 Cu5 54.62(3)
Br6 Cu6 Cu5 53.74(3)
Cu5 Br6 Cu6 71.68(3)
C164 S6 C165 93.4(3)
C79 P6 C85 104.8(3)
C79 P6 C74 105.4(3)
C85 P6 C74 106.9(3)
C79 P6 Cu3 112.7(2)
C85 P6 Cu3 123.1(3)
C74 P6 Cu3 102.6(2)
C5 C6 C1 119.3(9)
C5 C6 H6 120.3
C1 C6 H6 120.3
C12 C7 C8 119.1(7)
C12 C7 P1 118.6(5)
C8 C7 P1 122.3(6)
C97 P7 C91 107.3(3)
C97 P7 C103 104.7(3)
C91 P7 C103 102.8(3)
C97 P7 Cu4 117.1(2)
C91 P7 Cu4 120.1(2)
C103 P7 Cu4 102.5(2)
C115 P8 C109 106.5(3)
C115 P8 C106 107.2(3)
C109 P8 C106 105.9(3)
C115 P8 Cu4 118.3(3)
C109 P8 Cu4 115.3(2)
C106 P8 Cu4 102.7(2)
C7 C8 C9 119.9(7)
C7 C8 H8 120.0
C9 C8 H8 120.0
C10 C9 C8 119.3(8)
C10 C9 H9 120.3
C8 C9 H9 120.3
C127 P9 C121 105.1(4)
C127 P9 C133 103.6(3)
C121 P9 C133 106.0(3)
C127 P9 Cu5 117.6(2)
C121 P9 Cu5 120.5(3)
C133 P9 Cu5 102.2(2)
C11 C10 C9 120.1(8)
C11 C10 H10 120.0
C9 C10 H10 120.0
C139 P10 C145 107.2(3)
C139 P10 C134 104.9(3)
C145 P10 C134 104.1(3)
C139 P10 Cu5 114.4(2)
C145 P10 Cu5 121.8(2)
C134 P10 Cu5 102.5(2)
C12 C11 C10 120.7(8)
C12 C11 H11 119.6
C10 C11 H11 119.6
C151 P11 C163 104.5(3)
C151 P11 C157 105.3(3)
C163 P11 C157 104.2(3)
C151 P11 Cu6 119.3(2)
C163 P11 Cu6 102.5(2)
C157 P11 Cu6 119.1(2)
C11 C12 C7 120.9(7)
C11 C12 H12 119.6
C7 C12 H12 119.6
C169 P12 C175 106.8(3)
C169 P12 C166 104.8(3)
C175 P12 C166 104.8(3)
C169 P12 Cu6 113.9(2)
C175 P12 Cu6 122.6(2)
C166 P12 Cu6 102.0(2)
C16 C13 C14 113.5(6)
C16 C13 P1 129.1(6)
C14 C13 P1 117.3(5)
C15 C14 C13 112.6(6)
C15 C14 P2 128.5(6)
C13 C14 P2 118.6(5)
C14 C15 C17 130.7(7)
C14 C15 S1 110.2(5)
C17 C15 S1 119.0(5)
C13 C16 C18 132.1(7)
C13 C16 S1 109.4(5)
C18 C16 S1 118.5(5)
C15 C17 H17A 109.5
C15 C17 H17B 109.5
H17A C17 H17B 109.5
C15 C17 H17C 109.5
H17A C17 H17C 109.5
H17B C17 H17C 109.5
C16 C18 H18A 109.5
C16 C18 H18B 109.5
H18A C18 H18B 109.5
C16 C18 H18C 109.5
H18A C18 H18C 109.5
H18B C18 H18C 109.5
C24 C19 C20 119.7(7)
C24 C19 P2 122.4(5)
C20 C19 P2 117.3(5)
C21 C20 C19 120.1(7)
C21 C20 H20 120.0
C19 C20 H20 120.0
C22 C23 C24 119.8(7)
C22 C23 H23 120.1
C24 C23 H23 120.1
C26 C25 C30 119.0(8)
C26 C25 P2 116.5(7)
C30 C25 P2 124.4(7)
C19 C24 C23 119.9(7)
C19 C24 H24 120.0
C23 C24 H24 120.0
C25 C26 C27 119.4(10)
C25 C26 H26 120.3
C27 C26 H26 120.3
C28 C27 C26 120.7(11)
C28 C27 H27 119.6
C26 C27 H27 119.6
C27 C28 C29 120.5(11)
C27 C28 H28 119.8
C29 C28 H28 119.8
C28 C29 C30 120.3(12)
C28 C29 H29 119.9
C30 C29 H29 119.9
C29 C30 C25 120.0(10)
C29 C30 H30 120.0
C25 C30 H30 120.0
C35 C34 C33 118.5(8)
C35 C34 H34 120.7
C33 C34 H34 120.7
C32 C33 C34 121.2(8)
C32 C33 H33 119.4
C34 C33 H33 119.4
C33 C32 C31 120.6(7)
C33 C32 H32 119.7
C31 C32 H32 119.7
C36 C31 C32 118.4(7)
C36 C31 P3 125.9(6)
C32 C31 P3 115.6(6)
C34 C35 C36 120.8(8)
C34 C35 H35 119.6
C36 C35 H35 119.6
C31 C36 C35 120.3(8)
C31 C36 H36 119.8
C35 C36 H36 119.8
C42 C37 C38 117.8(7)
C42 C37 P3 124.4(6)
C38 C37 P3 117.7(6)
C39 C38 C37 121.0(9)
C39 C38 H38 119.5
C37 C38 H38 119.5
C38 C39 C40 119.3(9)
C38 C39 H39 120.3
C40 C39 H39 120.3
C40 C41 C42 119.4(9)
C40 C41 H41 120.3
C42 C41 H41 120.3
C41 C40 C39 121.0(9)
C41 C40 H40 119.5
C39 C40 H40 119.5
C37 C42 C41 121.3(8)
C37 C42 H42 119.3
C41 C42 H42 119.3
C44 C43 C46 112.8(7)
C44 C43 P3 127.1(6)
C46 C43 P3 119.9(6)
C43 C44 C47 129.2(7)
C43 C44 S2 110.9(6)
C47 C44 S2 120.0(6)
C46 C45 C48 130.7(9)
C46 C45 S2 110.7(6)
C48 C45 S2 118.6(7)
C44 C47 H47A 109.5
C44 C47 H47B 109.5
H47A C47 H47B 109.5
C44 C47 H47C 109.5
H47A C47 H47C 109.5
H47B C47 H47C 109.5
C45 C46 C43 112.0(7)
C45 C46 P4 128.5(7)
C43 C46 P4 119.5(5)
C45 C48 H48A 109.5
C45 C48 H48B 109.5
H48A C48 H48B 109.5
C45 C48 H48C 109.5
H48A C48 H48C 109.5
H48B C48 H48C 109.5
C54 C49 C50 120.0
C54 C49 P4 123.4(5)
C50 C49 P4 116.6(5)
C49 C54 C53 120.0
C49 C54 H54 120.0
C53 C54 H54 120.0
C54 C53 C52 120.0
C54 C53 H53 120.0
C52 C53 H53 120.0
C51 C52 C53 120.0
C51 C52 H52 120.0
C53 C52 H52 120.0
C52 C51 C50 120.0
C52 C51 H51 120.0
C50 C51 H51 120.0
C51 C50 C49 120.0
C51 C50 H50 120.0
C49 C50 H50 120.0
C55 P4 C46 106.6(4)
C55 P4 C49 105.8(4)
C46 P4 C49 105.8(4)
C55 P4 Cu2 116.0(3)
C46 P4 Cu2 102.0(2)
C49 P4 Cu2 119.4(3)
C105 S4 C104 93.3(4)
P8 Cu4 P7 91.58(7)
P8 Cu4 Br4 118.83(6)
P7 Cu4 Br4 119.04(6)
P8 Cu4 Br3 110.38(6)
P7 Cu4 Br3 111.84(6)
Br4 Cu4 Br3 104.96(4)
P8 Cu4 Cu3 122.93(6)
P7 Cu4 Cu3 144.77(6)
Br4 Cu4 Cu3 53.28(3)
Br3 Cu4 Cu3 53.04(3)
Cu4 Br4 Cu3 74.14(3)
C56 C55 C60 116.4(8)
C56 C55 P4 123.5(6)
C60 C55 P4 119.1(6)
C55 C56 C57 121.0(8)
C55 C56 H56 119.5
C57 C56 H56 119.5
C58 C57 C56 119.6(9)
C58 C57 H57 120.2
C56 C57 H57 120.2
C59 C58 C57 120.9(9)
C59 C58 H58 119.6
C57 C58 H58 119.6
C58 C59 C60 118.0(9)
C58 C59 H59 121.0
C60 C59 H59 121.0
C61 P5 C73 105.5(3)
C61 P5 C67 106.5(3)
C73 P5 C67 101.7(3)
C61 P5 Cu3 123.8(2)
C73 P5 Cu3 100.6(2)
C67 P5 Cu3 115.8(2)
P10 Cu5 P9 90.12(7)
P10 Cu5 Br6 119.87(6)
P9 Cu5 Br6 116.40(6)
P10 Cu5 Br5 113.39(6)
P9 Cu5 Br5 112.84(6)
Br6 Cu5 Br5 104.32(4)
P10 Cu5 Cu6 120.52(6)
P9 Cu5 Cu6 149.00(6)
Br6 Cu5 Cu6 54.58(3)
Br5 Cu5 Cu6 53.29(3)
Cu6 Br5 Cu5 72.09(3)
C136 S5 C135 93.1(4)
C59 C60 C55 124.0(8)
C59 C60 H60 118.0
C55 C60 H60 118.0
C66 C61 C62 118.2(7)
C66 C61 P5 116.9(6)
C62 C61 P5 124.8(6)
C61 C62 C63 120.6(8)
C61 C62 H62 119.7
C63 C62 H62 119.7
C64 C63 C62 120.6(8)
C64 C63 H63 119.7
C62 C63 H63 119.7
C63 C64 C65 119.7(8)
C63 C64 H64 120.2
C65 C64 H64 120.2
C64 C65 C66 120.2(9)
C64 C65 H65 119.9
C66 C65 H65 119.9
C65 C66 C61 120.7(9)
C65 C66 H66 119.6
C61 C66 H66 119.6
C68 C67 C72 118.5(7)
C68 C67 P5 124.2(6)
C72 C67 P5 117.2(5)
C67 C68 C69 121.3(8)
C67 C68 H68 119.4
C69 C68 H68 119.4
C68 C69 C70 120.5(8)
C68 C69 H69 119.8
C70 C69 H69 119.8
C71 C70 C69 118.7(7)
C71 C70 H70 120.7
C69 C70 H70 120.7
C70 C71 C72 121.2(8)
C70 C71 H71 119.4
C72 C71 H71 119.4
C71 C72 C67 119.8(7)
C71 C72 H72 120.1
C67 C72 H72 120.1
C76 C73 C74 111.2(6)
C76 C73 P5 129.5(6)
C74 C73 P5 118.8(5)
C75 C74 C73 113.5(6)
C75 C74 P6 129.1(6)
C73 C74 P6 117.2(5)
C74 C75 C77 130.8(7)
C74 C75 S3 110.6(6)
C77 C75 S3 118.5(6)
C73 C76 C78 131.3(7)
C73 C76 S3 111.1(6)
C78 C76 S3 117.6(6)
C75 C77 H77A 109.5
C75 C77 H77B 109.5
H77A C77 H77B 109.5
C75 C77 H77C 109.5
H77A C77 H77C 109.5
H77B C77 H77C 109.5
C76 C78 H78A 109.5
C76 C78 H78B 109.5
H78A C78 H78B 109.5
C76 C78 H78C 109.5
H78A C78 H78C 109.5
H78B C78 H78C 109.5
C84 C79 C80 118.7(7)
C84 C79 P6 123.3(6)
C80 C79 P6 117.6(6)
C81 C80 C79 120.2(8)
C81 C80 H80 119.9
C79 C80 H80 119.9
C82 C81 C80 121.0(8)
C82 C81 H81 119.5
C80 C81 H81 119.5
C81 C82 C83 119.6(8)
C81 C82 H82 120.2
C83 C82 H82 120.2
C84 C83 C82 118.7(9)
C84 C83 H83 120.6
C82 C83 H83 120.6
C79 C84 C83 121.6(8)
C79 C84 H84 119.2
C83 C84 H84 119.2
C90 C85 C86 118.3(7)
C90 C85 P6 124.4(6)
C86 C85 P6 117.2(6)
C87 C86 C85 120.5(8)
C87 C86 H86 119.8
C85 C86 H86 119.8
C88 C87 C86 119.8(9)
C88 C87 H87 120.1
C86 C87 H87 120.1
C89 C88 C87 120.5(9)
C89 C88 H88 119.7
C87 C88 H88 119.7
C88 C89 C90 120.7(9)
C88 C89 H89 119.7
C90 C89 H89 119.7
C85 C90 C89 120.3(9)
C85 C90 H90 119.9
C89 C90 H90 119.9
C92 C91 C96 118.6(7)
C92 C91 P7 115.8(5)
C96 C91 P7 125.6(6)
C93 C92 C91 121.1(7)
C93 C92 H92 119.5
C91 C92 H92 119.5
C94 C93 C92 119.9(8)
C94 C93 H93 120.1
C92 C93 H93 120.1
C93 C94 C95 120.2(8)
C93 C94 H94 119.9
C95 C94 H94 119.9
C94 C95 C96 120.2(8)
C94 C95 H95 119.9
C96 C95 H95 119.9
C91 C96 C95 120.0(8)
C91 C96 H96 120.0
C95 C96 H96 120.0
C102 C97 C98 117.3(8)
C102 C97 P7 123.8(6)
C98 C97 P7 118.6(7)
C97 C98 C99 120.7(10)
C97 C98 H98 119.7
C99 C98 H98 119.7
C100 C99 C98 120.3(11)
C100 C99 H99 119.8
C98 C99 H99 119.8
C101 C100 C99 120.0(10)
C101 C100 H100 120.0
C99 C100 H100 120.0
C100 C101 C102 119.5(11)
C100 C101 H101 120.3
C102 C101 H101 120.3
C97 C102 C101 122.1(10)
C97 C102 H102 119.0
C101 C102 H102 119.0
C104 C103 C106 112.7(6)
C104 C103 P7 127.3(6)
C106 C103 P7 120.0(5)
C103 C104 C107 129.8(7)
C103 C104 S4 110.6(5)
C107 C104 S4 119.6(5)
C106 C105 C108 130.9(7)
C106 C105 S4 110.7(6)
C108 C105 S4 118.4(6)
C105 C106 C103 112.7(6)
C105 C106 P8 129.1(6)
C103 C106 P8 118.3(5)
C104 C107 H10A 109.5
C104 C107 H10B 109.5
H10A C107 H10B 109.5
C104 C107 H10C 109.5
H10A C107 H10C 109.5
H10B C107 H10C 109.5
C105 C108 H10D 109.5
C105 C108 H10E 109.5
H10D C108 H10E 109.5
C105 C108 H10F 109.5
H10D C108 H10F 109.5
H10E C108 H10F 109.5
C114 C109 C110 120.0
C114 C109 P8 116.0(3)
C110 C109 P8 124.0(3)
C113 C114 C109 120.0
C113 C114 H114 120.0
C109 C114 H114 120.0
C114 C113 C112 120.0
C114 C113 H113 120.0
C112 C113 H113 120.0
C111 C112 C113 120.0
C111 C112 H112 120.0
C113 C112 H112 120.0
C112 C111 C110 120.0
C112 C111 H111 120.0
C110 C111 H111 120.0
C111 C110 C109 120.0
C111 C110 H110 120.0
C109 C110 H110 120.0
C120 C115 C116 119.0(8)
C120 C115 P8 119.4(6)
C116 C115 P8 121.0(6)
C115 C116 C117 118.8(9)
C115 C116 H116 120.6
C117 C116 H116 120.6
C118 C117 C116 120.9(9)
C118 C117 H117 119.5
C116 C117 H117 119.5
C119 C118 C117 120.7(9)
C119 C118 H118 119.7
C117 C118 H118 119.7
C118 C119 C120 118.8(9)
C118 C119 H119 120.6
C120 C119 H119 120.6
C115 C120 C119 121.9(9)
C115 C120 H120 119.1
C119 C120 H120 119.1
C122 C121 C126 119.7(8)
C122 C121 P9 122.6(7)
C126 C121 P9 117.6(6)
C121 C122 C123 119.3(11)
C121 C122 H122 120.3
C123 C122 H122 120.3
C124 C123 C122 120.8(11)
C124 C123 H123 119.6
C122 C123 H123 119.6
C125 C124 C123 118.8(11)
C125 C124 H124 120.6
C123 C124 H124 120.6
C124 C125 C126 121.7(11)
C124 C125 H125 119.1
C126 C125 H125 119.1
C125 C126 C121 119.6(10)
C125 C126 H126 120.2
C121 C126 H126 120.2
C132 C127 C128 117.5(7)
C132 C127 P9 118.8(6)
C128 C127 P9 123.8(6)
C127 C128 C129 121.0(8)
C127 C128 H128 119.5
C129 C128 H128 119.5
C130 C129 C128 120.9(9)
C130 C129 H129 119.6
C128 C129 H129 119.6
C129 C130 C131 119.5(8)
C129 C130 H130 120.3
C131 C130 H130 120.3
C130 C131 C132 120.6(9)
C130 C131 H131 119.7
C132 C131 H131 119.7
C127 C132 C131 120.6(8)
C127 C132 H132 119.7
C131 C132 H132 119.7
C136 C133 C134 112.9(6)
C136 C133 P9 129.1(6)
C134 C133 P9 117.9(5)
C135 C134 C133 112.6(6)
C135 C134 P10 127.8(6)
C133 C134 P10 119.5(5)
C134 C135 C137 130.1(7)
C134 C135 S5 110.6(6)
C137 C135 S5 119.4(6)
C133 C136 C138 131.0(7)
C133 C136 S5 110.8(6)
C138 C136 S5 118.2(5)
C135 C137 H13A 109.5
C135 C137 H13B 109.5
H13A C137 H13B 109.5
C135 C137 H13C 109.5
H13A C137 H13C 109.5
H13B C137 H13C 109.5
C136 C138 H13D 109.5
C136 C138 H13E 109.5
H13D C138 H13E 109.5
C136 C138 H13F 109.5
H13D C138 H13F 109.5
H13E C138 H13F 109.5
C140 C139 C144 118.6(6)
C140 C139 P10 118.7(5)
C144 C139 P10 122.3(5)
C139 C140 C141 120.1(7)
C139 C140 H140 120.0
C141 C140 H140 120.0
C142 C141 C140 118.8(7)
C142 C141 H141 120.6
C140 C141 H141 120.6
C143 C142 C141 121.3(7)
C143 C142 H142 119.4
C141 C142 H142 119.4
C142 C143 C144 119.6(7)
C142 C143 H143 120.2
C144 C143 H143 120.2
C143 C144 C139 121.5(7)
C143 C144 H144 119.2
C139 C144 H144 119.2
C146 C145 C150 117.3(7)
C146 C145 P10 126.0(6)
C150 C145 P10 116.8(6)
C147 C146 C145 120.3(8)
C147 C146 H146 119.9
C145 C146 H146 119.9
C148 C147 C146 121.2(9)
C148 C147 H147 119.4
C146 C147 H147 119.4
C147 C148 C149 119.9(8)
C147 C148 H148 120.1
C149 C148 H148 120.1
C150 C149 C148 119.0(8)
C150 C149 H149 120.5
C148 C149 H149 120.5
C149 C150 C145 122.3(8)
C149 C150 H150 118.8
C145 C150 H150 118.8
C156 C151 C152 117.8(7)
C156 C151 P11 124.9(6)
C152 C151 P11 117.2(5)
C153 C152 C151 120.8(7)
C153 C152 H152 119.6
C151 C152 H152 119.6
C154 C153 C152 120.4(8)
C154 C153 H153 119.8
C152 C153 H153 119.8
C153 C154 C155 119.8(8)
C153 C154 H154 120.1
C155 C154 H154 120.1
C154 C155 C156 120.7(8)
C154 C155 H155 119.7
C156 C155 H155 119.7
C155 C156 C151 120.5(8)
C155 C156 H156 119.7
C151 C156 H156 119.7
C162 C157 C158 117.6(7)
C162 C157 P11 124.2(6)
C158 C157 P11 118.2(6)
C159 C158 C157 120.9(8)
C159 C158 H158 119.6
C157 C158 H158 119.6
C158 C159 C160 121.5(8)
C158 C159 H159 119.3
C160 C159 H159 119.3
C161 C160 C159 118.3(8)
C161 C160 H160 120.9
C159 C160 H160 120.9
C160 C161 C162 120.8(9)
C160 C161 H161 119.6
C162 C161 H161 119.6
C157 C162 C161 120.9(8)
C157 C162 H162 119.5
C161 C162 H162 119.5
C164 C163 C166 113.0(6)
C164 C163 P11 128.4(5)
C166 C163 P11 118.6(5)
C163 C164 C167 129.9(7)
C163 C164 S6 110.4(5)
C167 C164 S6 119.7(5)
C166 C165 C168 132.6(7)
C166 C165 S6 109.9(5)
C168 C165 S6 117.5(5)
C165 C166 C163 113.2(6)
C165 C166 P12 127.0(5)
C163 C166 P12 119.7(5)
C164 C167 H16A 109.5
C164 C167 H16B 109.5
H16A C167 H16B 109.5
C164 C167 H16C 109.5
H16A C167 H16C 109.5
H16B C167 H16C 109.5
C165 C168 H16D 109.5
C165 C168 H16E 109.5
H16D C168 H16E 109.5
C165 C168 H16F 109.5
H16D C168 H16F 109.5
H16E C168 H16F 109.5
C174 C169 C170 119.2(6)
C174 C169 P12 118.6(5)
C170 C169 P12 121.8(5)
C169 C170 C171 117.5(7)
C169 C170 H170 121.2
C171 C170 H170 121.2
C172 C171 C170 122.9(7)
C172 C171 H171 118.6
C170 C171 H171 118.6
C171 C172 C173 119.2(7)
C171 C172 H172 120.4
C173 C172 H172 120.4
C172 C173 C174 121.2(7)
C172 C173 H173 119.4
C174 C173 H173 119.4
C173 C174 C169 120.0(7)
C173 C174 H174 120.0
C169 C174 H174 120.0
C180 C175 C176 119.7(7)
C180 C175 P12 115.9(6)
C176 C175 P12 124.3(6)
C177 C176 C175 119.0(8)
C177 C176 H176 120.5
C175 C176 H176 120.5
C178 C177 C176 120.9(9)
C178 C177 H177 119.6
C176 C177 H177 119.6
C177 C178 C179 120.1(8)
C177 C178 H178 119.9
C179 C178 H178 119.9
C178 C179 C180 121.4(8)
C178 C179 H179 119.3
C180 C179 H179 119.3
C179 C180 C175 118.8(8)
C179 C180 H180 120.6
C175 C180 H180 120.6
Cl1 C183 Cl2 113.9(15)
Cl1 C183 H18D 108.8
Cl2 C183 H18D 108.8
Cl1 C183 H18E 108.8
Cl2 C183 H18E 108.8
H18D C183 H18E 107.7
C181 C182 H18F 109.5
C181 C182 H18G 109.5
H18F C182 H18G 109.5
C181 C182 H18H 109.5
H18F C182 H18H 109.5
H18G C182 H18H 109.5
N1 C181 C182 170.4(17)
C23 C22 C21 120.0(7)
C23 C22 H22 120.0
C21 C22 H22 120.0
C20 C21 C22 120.6(7)
C20 C21 H21 119.7
C22 C21 H21 119.7

loop_
_geom_bond_atom_site_label_1
_geom_bond_atom_site_label_2
_geom_bond_distance
P1 C1 1.817(8)
P1 C7 1.832(7)
P1 C13 1.836(7)
P1 Cu1 2.260(2)
N1 C181 1.003(14)
Br1 Cu1 2.4574(11)
Br1 Cu2 2.4771(12)
Cu1 P2 2.272(2)
Cu1 Br2 2.4781(12)
Cu1 Cu2 2.9241(12)
S1 C15 1.724(7)
S1 C16 1.727(7)
C1 C2 1.361(11)
C1 C6 1.387(11)
P2 C25 1.822(8)
P2 C19 1.824(7)
P2 C14 1.825(7)
Br2 Cu2 2.4354(12)
Cu2 P4 2.255(2)
Cu2 P3 2.257(2)
S2 C44 1.710(8)
S2 C45 1.727(10)
C2 C3 1.397(11)
C2 H2 0.9500
Br3 Cu3 2.4653(11)
Br3 Cu4 2.4685(11)
Cu3 P5 2.262(2)
Cu3 P6 2.266(2)
Cu3 Br4 2.4688(11)
Cu3 Cu4 2.9627(12)
S3 C75 1.715(8)
S3 C76 1.716(8)
P3 C43 1.821(7)
P3 C37 1.823(7)
P3 C31 1.828(7)
C3 C4 1.336(13)
C3 H3 0.9500
C4 C5 1.372(14)
C4 H4 0.9500
C5 C6 1.381(13)
C5 H5 0.9500
Cu6 P11 2.260(2)
Cu6 P12 2.2624(19)
Cu6 Br5 2.4366(11)
Cu6 Br6 2.4829(11)
Cu6 Cu5 2.8922(11)
Br6 Cu5 2.4568(11)
S6 C164 1.724(7)
S6 C165 1.735(7)
P6 C79 1.816(7)
P6 C85 1.828(7)
P6 C74 1.833(7)
C6 H6 0.9500
C7 C12 1.377(10)
C7 C8 1.388(10)
P7 C97 1.820(7)
P7 C91 1.825(7)
P7 C103 1.826(7)
P7 Cu4 2.262(2)
P8 C115 1.818(8)
P8 C109 1.828(5)
P8 C106 1.846(7)
P8 Cu4 2.255(2)
C8 C9 1.402(11)
C8 H8 0.9500
C9 C10 1.381(12)
C9 H9 0.9500
P9 C127 1.824(8)
P9 C121 1.826(8)
P9 C133 1.828(7)
P9 Cu5 2.263(2)
C10 C11 1.367(11)
C10 H10 0.9500
P10 C139 1.816(6)
P10 C145 1.819(7)
P10 C134 1.825(7)
P10 Cu5 2.2627(19)
C11 C12 1.366(10)
C11 H11 0.9500
P11 C151 1.815(7)
P11 C163 1.820(7)
P11 C157 1.827(7)
C12 H12 0.9500
P12 C169 1.822(7)
P12 C175 1.826(7)
P12 C166 1.832(7)
C13 C16 1.376(10)
C13 C14 1.452(10)
C14 C15 1.371(10)
C15 C17 1.498(10)
C16 C18 1.499(10)
C17 H17A 0.9800
C17 H17B 0.9800
C17 H17C 0.9800
C18 H18A 0.9800
C18 H18B 0.9800
C18 H18C 0.9800
C19 C24 1.384(9)
C19 C20 1.385(9)
C20 C21 1.378(10)
C20 H20 0.9500
C23 C22 1.366(10)
C23 C24 1.411(10)
C23 H23 0.9500
C25 C26 1.394(11)
C25 C30 1.400(12)
C24 H24 0.9500
C26 C27 1.403(13)
C26 H26 0.9500
C27 C28 1.365(17)
C27 H27 0.9500
C28 C29 1.365(17)
C28 H28 0.9500
C29 C30 1.397(13)
C29 H29 0.9500
C30 H30 0.9500
C34 C35 1.376(12)
C34 C33 1.385(12)
C34 H34 0.9500
C33 C32 1.375(11)
C33 H33 0.9500
C32 C31 1.391(10)
C32 H32 0.9500
C31 C36 1.390(10)
C35 C36 1.395(11)
C35 H35 0.9500
C36 H36 0.9500
C37 C42 1.382(10)
C37 C38 1.395(11)
C38 C39 1.377(12)
C38 H38 0.9500
C39 C40 1.379(13)
C39 H39 0.9500
C41 C40 1.356(13)
C41 C42 1.385(12)
C41 H41 0.9500
C40 H40 0.9500
C42 H42 0.9500
C43 C44 1.375(11)
C43 C46 1.455(11)
C44 C47 1.508(12)
C45 C46 1.378(11)
C45 C48 1.505(12)
C47 H47A 0.9800
C47 H47B 0.9800
C47 H47C 0.9800
C46 P4 1.822(8)
C48 H48A 0.9800
C48 H48B 0.9800
C48 H48C 0.9800
C49 C54 1.3900
C49 C50 1.3900
C49 P4 1.832(6)
C54 C53 1.3900
C54 H54 0.9500
C53 C52 1.3900
C53 H53 0.9500
C52 C51 1.3900
C52 H52 0.9500
C51 C50 1.3900
C51 H51 0.9500
C50 H50 0.9500
P4 C55 1.812(8)
S4 C105 1.715(8)
S4 C104 1.721(7)
Cu4 Br4 2.4462(12)
C55 C56 1.381(11)
C55 C60 1.384(11)
C56 C57 1.400(12)
C56 H56 0.9500
C57 C58 1.376(13)
C57 H57 0.9500
C58 C59 1.366(13)
C58 H58 0.9500
C59 C60 1.375(11)
C59 H59 0.9500
P5 C61 1.810(7)
P5 C73 1.820(7)
P5 C67 1.829(7)
Cu5 Br5 2.4782(11)
S5 C136 1.720(8)
S5 C135 1.723(8)
C60 H60 0.9500
C61 C66 1.385(11)
C61 C62 1.389(10)
C62 C63 1.389(11)
C62 H62 0.9500
C63 C64 1.357(12)
C63 H63 0.9500
C64 C65 1.384(13)
C64 H64 0.9500
C65 C66 1.385(12)
C65 H65 0.9500
C66 H66 0.9500
C67 C68 1.370(10)
C67 C72 1.393(10)
C68 C69 1.370(11)
C68 H68 0.9500
C69 C70 1.385(11)
C69 H69 0.9500
C70 C71 1.367(11)
C70 H70 0.9500
C71 C72 1.383(10)
C71 H71 0.9500
C72 H72 0.9500
C73 C76 1.377(10)
C73 C74 1.453(10)
C74 C75 1.358(10)
C75 C77 1.510(11)
C76 C78 1.506(11)
C77 H77A 0.9800
C77 H77B 0.9800
C77 H77C 0.9800
C78 H78A 0.9800
C78 H78B 0.9800
C78 H78C 0.9800
C79 C84 1.371(11)
C79 C80 1.392(10)
C80 C81 1.377(11)
C80 H80 0.9500
C81 C82 1.366(13)
C81 H81 0.9500
C82 C83 1.401(13)
C82 H82 0.9500
C83 C84 1.388(11)
C83 H83 0.9500
C84 H84 0.9500
C85 C90 1.383(11)
C85 C86 1.395(11)
C86 C87 1.384(11)
C86 H86 0.9500
C87 C88 1.370(13)
C87 H87 0.9500
C88 C89 1.349(14)
C88 H88 0.9500
C89 C90 1.387(12)
C89 H89 0.9500
C90 H90 0.9500
C91 C92 1.389(10)
C91 C96 1.391(10)
C92 C93 1.381(10)
C92 H92 0.9500
C93 C94 1.371(11)
C93 H93 0.9500
C94 C95 1.378(12)
C94 H94 0.9500
C95 C96 1.392(11)
C95 H95 0.9500
C96 H96 0.9500
C97 C102 1.368(11)
C97 C98 1.377(11)
C98 C99 1.385(13)
C98 H98 0.9500
C99 C100 1.363(16)
C99 H99 0.9500
C100 C101 1.347(15)
C100 H100 0.9500
C101 C102 1.386(12)
C101 H101 0.9500
C102 H102 0.9500
C103 C104 1.360(9)
C103 C106 1.450(10)
C104 C107 1.508(10)
C105 C106 1.361(10)
C105 C108 1.506(11)
C107 H10A 0.9800
C107 H10B 0.9800
C107 H10C 0.9800
C108 H10D 0.9800
C108 H10E 0.9800
C108 H10F 0.9800
C109 C114 1.3900
C109 C110 1.3900
C114 C113 1.3900
C114 H114 0.9500
C113 C112 1.3900
C113 H113 0.9500
C112 C111 1.3900
C112 H112 0.9500
C111 C110 1.3900
C111 H111 0.9500
C110 H110 0.9500
C115 C120 1.377(11)
C115 C116 1.384(11)
C116 C117 1.405(12)
C116 H116 0.9500
C117 C118 1.370(14)
C117 H117 0.9500
C118 C119 1.358(14)
C118 H118 0.9500
C119 C120 1.395(12)
C119 H119 0.9500
C120 H120 0.9500
C121 C122 1.381(12)
C121 C126 1.388(12)
C122 C123 1.383(14)
C122 H122 0.9500
C123 C124 1.381(18)
C123 H123 0.9500
C124 C125 1.361(16)
C124 H124 0.9500
C125 C126 1.366(12)
C125 H125 0.9500
C126 H126 0.9500
C127 C132 1.368(11)
C127 C128 1.377(11)
C128 C129 1.388(12)
C128 H128 0.9500
C129 C130 1.330(12)
C129 H129 0.9500
C130 C131 1.360(12)
C130 H130 0.9500
C131 C132 1.394(12)
C131 H131 0.9500
C132 H132 0.9500
C133 C136 1.363(9)
C133 C134 1.442(9)
C134 C135 1.371(10)
C135 C137 1.507(11)
C136 C138 1.500(11)
C137 H13A 0.9800
C137 H13B 0.9800
C137 H13C 0.9800
C138 H13D 0.9800
C138 H13E 0.9800
C138 H13F 0.9800
C139 C140 1.379(9)
C139 C144 1.395(9)
C140 C141 1.407(10)
C140 H140 0.9500
C141 C142 1.392(10)
C141 H141 0.9500
C142 C143 1.351(10)
C142 H142 0.9500
C143 C144 1.372(10)
C143 H143 0.9500
C144 H144 0.9500
C145 C146 1.388(10)
C145 C150 1.394(10)
C146 C147 1.388(11)
C146 H146 0.9500
C147 C148 1.356(13)
C147 H147 0.9500
C148 C149 1.384(13)
C148 H148 0.9500
C149 C150 1.374(11)
C149 H149 0.9500
C150 H150 0.9500
C151 C156 1.390(10)
C151 C152 1.394(10)
C152 C153 1.382(10)
C152 H152 0.9500
C153 C154 1.365(11)
C153 H153 0.9500
C154 C155 1.366(12)
C154 H154 0.9500
C155 C156 1.384(11)
C155 H155 0.9500
C156 H156 0.9500
C157 C162 1.372(10)
C157 C158 1.396(10)
C158 C159 1.359(11)
C158 H158 0.9500
C159 C160 1.378(13)
C159 H159 0.9500
C160 C161 1.366(12)
C160 H160 0.9500
C161 C162 1.392(11)
C161 H161 0.9500
C162 H162 0.9500
C163 C164 1.366(9)
C163 C166 1.445(9)
C164 C167 1.507(10)
C165 C166 1.366(9)
C165 C168 1.499(10)
C167 H16A 0.9800
C167 H16B 0.9800
C167 H16C 0.9800
C168 H16D 0.9800
C168 H16E 0.9800
C168 H16F 0.9800
C169 C174 1.392(10)
C169 C170 1.393(10)
C170 C171 1.421(10)
C170 H170 0.9500
C171 C172 1.329(10)
C171 H171 0.9500
C172 C173 1.363(10)
C172 H172 0.9500
C173 C174 1.387(10)
C173 H173 0.9500
C174 H174 0.9500
C175 C180 1.393(10)
C175 C176 1.401(10)
C176 C177 1.392(11)
C176 H176 0.9500
C177 C178 1.360(13)
C177 H177 0.9500
C178 C179 1.361(12)
C178 H178 0.9500
C179 C180 1.390(11)
C179 H179 0.9500
C180 H180 0.9500
C183 Cl1 1.64(2)
C183 Cl2 1.74(3)
C183 H18D 0.9900
C183 H18E 0.9900
C182 C181 1.502(16)
C182 H18F 0.9800
C182 H18G 0.9800
C182 H18H 0.9800
C22 C21 1.388(11)
C22 H22 0.9500
C21 H21 0.9500

loop_
_geom_torsion_atom_site_label_1
_geom_torsion_atom_site_label_2
_geom_torsion_atom_site_label_3
_geom_torsion_atom_site_label_4
_geom_torsion
C7 P1 C1 C2 3.9(8)
C13 P1 C1 C2 -105.0(7)
Cu1 P1 C1 C2 139.9(6)
C7 P1 C1 C6 -172.9(7)
C13 P1 C1 C6 78.2(8)
Cu1 P1 C1 C6 -36.9(8)
C6 C1 C2 C3 -1.7(13)
P1 C1 C2 C3 -178.4(6)
C1 C2 C3 C4 -0.2(13)
C2 C3 C4 C5 1.4(16)
C3 C4 C5 C6 -0.7(19)
C4 C5 C6 C1 -1.1(19)
C2 C1 C6 C5 2.3(15)
P1 C1 C6 C5 179.3(9)
C1 P1 C7 C12 108.2(6)
C13 P1 C7 C12 -140.6(6)
Cu1 P1 C7 C12 -31.7(7)
C1 P1 C7 C8 -73.5(7)
C13 P1 C7 C8 37.8(7)
Cu1 P1 C7 C8 146.6(6)
C12 C7 C8 C9 0.7(12)
P1 C7 C8 C9 -177.6(6)
C7 C8 C9 C10 -1.5(13)
C8 C9 C10 C11 1.3(14)
C9 C10 C11 C12 -0.4(14)
C10 C11 C12 C7 -0.5(13)
C8 C7 C12 C11 0.3(12)
P1 C7 C12 C11 178.7(6)
C1 P1 C13 C16 24.0(8)
C7 P1 C13 C16 -86.8(7)
Cu1 P1 C13 C16 153.5(7)
C1 P1 C13 C14 -159.9(5)
C7 P1 C13 C14 89.3(6)
Cu1 P1 C13 C14 -30.4(6)
C16 C13 C14 C15 2.2(9)
P1 C13 C14 C15 -174.5(5)
C16 C13 C14 P2 -172.9(5)
P1 C13 C14 P2 10.4(8)
C25 P2 C14 C15 -27.5(8)
C19 P2 C14 C15 84.8(7)
Cu1 P2 C14 C15 -159.0(6)
C25 P2 C14 C13 146.7(6)
C19 P2 C14 C13 -101.0(6)
Cu1 P2 C14 C13 15.2(6)
C13 C14 C15 C17 174.6(7)
P2 C14 C15 C17 -10.9(12)
C13 C14 C15 S1 -2.6(8)
P2 C14 C15 S1 171.9(4)
C16 S1 C15 C14 1.9(6)
C16 S1 C15 C17 -175.6(6)
C14 C13 C16 C18 -178.0(8)
P1 C13 C16 C18 -1.7(14)
C14 C13 C16 S1 -0.7(8)
P1 C13 C16 S1 175.5(4)
C15 S1 C16 C13 -0.7(6)
C15 S1 C16 C18 177.0(7)
C25 P2 C19 C24 128.2(6)
C14 P2 C19 C24 14.6(7)
Cu1 P2 C19 C24 -95.2(6)
C25 P2 C19 C20 -61.0(6)
C14 P2 C19 C20 -174.6(6)
Cu1 P2 C19 C20 75.6(6)
C24 C19 C20 C21 -2.3(11)
P2 C19 C20 C21 -173.3(6)
C19 P2 C25 C26 160.2(6)
C14 P2 C25 C26 -87.4(6)
Cu1 P2 C25 C26 30.7(7)
C19 P2 C25 C30 -15.8(8)
C14 P2 C25 C30 96.6(7)
Cu1 P2 C25 C30 -145.3(6)
C20 C19 C24 C23 0.3(10)
P2 C19 C24 C23 170.9(5)
C22 C23 C24 C19 1.3(11)
C30 C25 C26 C27 -1.3(12)
P2 C25 C26 C27 -177.5(7)
C25 C26 C27 C28 -0.7(15)
C26 C27 C28 C29 2.3(17)
C27 C28 C29 C30 -1.8(17)
C28 C29 C30 C25 -0.3(15)
C26 C25 C30 C29 1.8(12)
P2 C25 C30 C29 177.7(7)
C35 C34 C33 C32 -0.4(15)
C34 C33 C32 C31 -0.6(14)
C33 C32 C31 C36 1.5(12)
C33 C32 C31 P3 179.0(6)
C43 P3 C31 C36 -114.9(7)
C37 P3 C31 C36 -4.5(8)
Cu2 P3 C31 C36 131.6(6)
C43 P3 C31 C32 67.8(6)
C37 P3 C31 C32 178.2(6)
Cu2 P3 C31 C32 -45.6(7)
C33 C34 C35 C36 0.4(15)
C32 C31 C36 C35 -1.5(12)
P3 C31 C36 C35 -178.7(6)
C34 C35 C36 C31 0.6(14)
C43 P3 C37 C42 -1.6(8)
C31 P3 C37 C42 -111.0(7)
Cu2 P3 C37 C42 111.0(7)
C43 P3 C37 C38 -176.4(7)
C31 P3 C37 C38 74.2(7)
Cu2 P3 C37 C38 -63.7(7)
C42 C37 C38 C39 2.7(13)
P3 C37 C38 C39 177.8(7)
C37 C38 C39 C40 -0.5(15)
C42 C41 C40 C39 5.3(15)
C38 C39 C40 C41 -3.6(15)
C38 C37 C42 C41 -1.0(13)
P3 C37 C42 C41 -175.8(7)
C40 C41 C42 C37 -2.9(15)
C37 P3 C43 C44 -71.8(8)
C31 P3 C43 C44 39.1(8)
Cu2 P3 C43 C44 165.4(7)
C37 P3 C43 C46 113.1(6)
C31 P3 C43 C46 -136.0(6)
Cu2 P3 C43 C46 -9.8(6)
C46 C43 C44 C47 178.4(8)
P3 C43 C44 C47 3.0(13)
C46 C43 C44 S2 -0.6(9)
P3 C43 C44 S2 -176.0(4)
C45 S2 C44 C43 0.9(7)
C45 S2 C44 C47 -178.2(7)
C44 S2 C45 C46 -1.0(7)
C44 S2 C45 C48 178.7(8)
C48 C45 C46 C43 -178.9(9)
S2 C45 C46 C43 0.8(9)
C48 C45 C46 P4 1.3(14)
S2 C45 C46 P4 -179.0(5)
C44 C43 C46 C45 -0.2(10)
P3 C43 C46 C45 175.6(6)
C44 C43 C46 P4 179.7(6)
P3 C43 C46 P4 -4.5(9)
C50 C49 C54 C53 0.0
P4 C49 C54 C53 178.0(9)
C49 C54 C53 C52 0.0
C54 C53 C52 C51 0.0
C53 C52 C51 C50 0.0
C52 C51 C50 C49 0.0
C54 C49 C50 C51 0.0
P4 C49 C50 C51 -178.1(8)
C45 C46 P4 C55 -41.9(8)
C43 C46 P4 C55 138.2(6)
C45 C46 P4 C49 70.4(8)
C43 C46 P4 C49 -109.5(6)
C45 C46 P4 Cu2 -164.0(7)
C43 C46 P4 Cu2 16.1(6)
C54 C49 P4 C55 42.5(8)
C50 C49 P4 C55 -139.4(6)
C54 C49 P4 C46 -70.4(8)
C50 C49 P4 C46 107.6(6)
C54 C49 P4 Cu2 175.5(6)
C50 C49 P4 Cu2 -6.4(7)
C46 P4 C55 C56 145.7(7)
C49 P4 C55 C56 33.4(9)
Cu2 P4 C55 C56 -101.5(7)
C46 P4 C55 C60 -45.8(8)
C49 P4 C55 C60 -158.2(7)
Cu2 P4 C55 C60 66.9(8)
C60 C55 C56 C57 1.2(13)
P4 C55 C56 C57 169.9(7)
C55 C56 C57 C58 0.2(14)
C56 C57 C58 C59 -1.3(14)
C57 C58 C59 C60 0.9(15)
C58 C59 C60 C55 0.5(16)
C56 C55 C60 C59 -1.6(14)
P4 C55 C60 C59 -170.8(8)
C73 P5 C61 C66 -73.9(7)
C67 P5 C61 C66 178.6(7)
Cu3 P5 C61 C66 40.6(8)
C73 P5 C61 C62 109.5(7)
C67 P5 C61 C62 1.9(7)
Cu3 P5 C61 C62 -136.0(6)
C66 C61 C62 C63 1.4(12)
P5 C61 C62 C63 178.1(6)
C61 C62 C63 C64 -0.2(13)
C62 C63 C64 C65 -0.4(15)
C63 C64 C65 C66 -0.2(17)
C64 C65 C66 C61 1.5(17)
C62 C61 C66 C65 -2.0(14)
P5 C61 C66 C65 -178.9(9)
C61 P5 C67 C68 70.9(7)
C73 P5 C67 C68 -39.3(7)
Cu3 P5 C67 C68 -147.3(6)
C61 P5 C67 C72 -112.7(6)
C73 P5 C67 C72 137.2(6)
Cu3 P5 C67 C72 29.2(7)
C72 C67 C68 C69 0.1(12)
P5 C67 C68 C69 176.6(7)
C67 C68 C69 C70 0.3(14)
C68 C69 C70 C71 -1.4(14)
C69 C70 C71 C72 2.0(15)
C70 C71 C72 C67 -1.6(14)
C68 C67 C72 C71 0.5(12)
P5 C67 C72 C71 -176.2(7)
C61 P5 C73 C76 -28.1(8)
C67 P5 C73 C76 82.8(7)
Cu3 P5 C73 C76 -157.8(7)
C61 P5 C73 C74 160.2(5)
C67 P5 C73 C74 -88.8(6)
Cu3 P5 C73 C74 30.5(6)
C76 C73 C74 C75 -2.6(9)
P5 C73 C74 C75 170.5(5)
C76 C73 C74 P6 174.7(5)
P5 C73 C74 P6 -12.2(7)
C79 P6 C74 C75 -78.0(7)
C85 P6 C74 C75 33.1(8)
Cu3 P6 C74 C75 163.9(6)
C79 P6 C74 C73 105.2(5)
C85 P6 C74 C73 -143.7(5)
Cu3 P6 C74 C73 -12.9(5)
C73 C74 C75 C77 -175.2(8)
P6 C74 C75 C77 7.9(12)
C73 C74 C75 S3 3.7(8)
P6 C74 C75 S3 -173.2(4)
C76 S3 C75 C74 -3.0(6)
C76 S3 C75 C77 176.1(6)
C74 C73 C76 C78 -179.0(8)
P5 C73 C76 C78 8.9(13)
C74 C73 C76 S3 0.3(8)
P5 C73 C76 S3 -171.9(4)
C75 S3 C76 C73 1.5(6)
C75 S3 C76 C78 -179.1(7)
C85 P6 C79 C84 -124.9(7)
C74 P6 C79 C84 -12.3(7)
Cu3 P6 C79 C84 98.8(6)
C85 P6 C79 C80 63.0(6)
C74 P6 C79 C80 175.6(6)
Cu3 P6 C79 C80 -73.3(6)
C84 C79 C80 C81 1.2(12)
P6 C79 C80 C81 173.7(6)
C79 C80 C81 C82 -2.5(13)
C80 C81 C82 C83 2.2(14)
C81 C82 C83 C84 -0.6(14)
C80 C79 C84 C83 0.4(12)
P6 C79 C84 C83 -171.6(7)
C82 C83 C84 C79 -0.7(13)
C79 P6 C85 C90 15.5(8)
C74 P6 C85 C90 -96.0(7)
Cu3 P6 C85 C90 145.9(6)
C79 P6 C85 C86 -161.6(6)
C74 P6 C85 C86 86.9(6)
Cu3 P6 C85 C86 -31.2(7)
C90 C85 C86 C87 0.9(12)
P6 C85 C86 C87 178.2(6)
C85 C86 C87 C88 -0.7(13)
C86 C87 C88 C89 0.9(14)
C87 C88 C89 C90 -1.3(15)
C86 C85 C90 C89 -1.4(12)
P6 C85 C90 C89 -178.4(7)
C88 C89 C90 C85 1.6(14)
C97 P7 C91 C92 -178.5(6)
C103 P7 C91 C92 -68.5(6)
Cu4 P7 C91 C92 44.4(6)
C97 P7 C91 C96 2.7(8)
C103 P7 C91 C96 112.8(7)
Cu4 P7 C91 C96 -134.4(6)
C96 C91 C92 C93 -1.8(12)
P7 C91 C92 C93 179.3(6)
C91 C92 C93 C94 1.8(13)
C92 C93 C94 C95 -1.1(14)
C93 C94 C95 C96 0.6(14)
C92 C91 C96 C95 1.2(12)
P7 C91 C96 C95 180.0(6)
C94 C95 C96 C91 -0.6(13)
C91 P7 C97 C102 116.8(7)
C103 P7 C97 C102 8.0(8)
Cu4 P7 C97 C102 -104.6(7)
C91 P7 C97 C98 -70.5(7)
C103 P7 C97 C98 -179.2(7)
Cu4 P7 C97 C98 68.1(7)
C102 C97 C98 C99 -2.7(14)
P7 C97 C98 C99 -176.0(8)
C97 C98 C99 C100 0.2(17)
C98 C99 C100 C101 2.9(18)
C99 C100 C101 C102 -3.3(16)
C98 C97 C102 C101 2.3(13)
P7 C97 C102 C101 175.2(7)
C100 C101 C102 C97 0.7(15)
C97 P7 C103 C104 71.9(7)
C91 P7 C103 C104 -40.1(7)
Cu4 P7 C103 C104 -165.4(6)
C97 P7 C103 C106 -109.0(6)
C91 P7 C103 C106 139.0(6)
Cu4 P7 C103 C106 13.7(6)
C106 C103 C104 C107 -179.5(7)
P7 C103 C104 C107 -0.4(12)
C106 C103 C104 S4 -1.4(8)
P7 C103 C104 S4 177.8(4)
C105 S4 C104 C103 0.8(6)
C105 S4 C104 C107 179.1(6)
C104 S4 C105 C106 0.1(6)
C104 S4 C105 C108 -179.2(7)
C108 C105 C106 C103 178.3(9)
S4 C105 C106 C103 -0.9(8)
C108 C105 C106 P8 -1.2(14)
S4 C105 C106 P8 179.6(4)
C104 C103 C106 C105 1.5(9)
P7 C103 C106 C105 -177.8(5)
C104 C103 C106 P8 -178.9(5)
P7 C103 C106 P8 1.9(8)
C115 P8 C106 C105 37.8(8)
C109 P8 C106 C105 -75.6(8)
Cu4 P8 C106 C105 163.1(7)
C115 P8 C106 C103 -141.7(6)
C109 P8 C106 C103 104.9(6)
Cu4 P8 C106 C103 -16.4(6)
C115 P8 C109 C114 90.7(5)
C106 P8 C109 C114 -155.4(4)
Cu4 P8 C109 C114 -42.7(5)
C115 P8 C109 C110 -91.5(5)
C106 P8 C109 C110 22.4(5)
Cu4 P8 C109 C110 135.2(4)
C110 C109 C114 C113 0.0
P8 C109 C114 C113 177.9(5)
C109 C114 C113 C112 0.0
C114 C113 C112 C111 0.0
C113 C112 C111 C110 0.0
C112 C111 C110 C109 0.0
C114 C109 C110 C111 0.0
P8 C109 C110 C111 -177.8(6)
C109 P8 C115 C120 163.0(7)
C106 P8 C115 C120 50.0(8)
Cu4 P8 C115 C120 -65.3(7)
C109 P8 C115 C116 -25.8(7)
C106 P8 C115 C116 -138.8(7)
Cu4 P8 C115 C116 105.9(7)
C120 C115 C116 C117 -0.7(13)
P8 C115 C116 C117 -171.9(7)
C115 C116 C117 C118 -0.6(15)
C116 C117 C118 C119 1.4(16)
C117 C118 C119 C120 -0.9(16)
C116 C115 C120 C119 1.2(14)
P8 C115 C120 C119 172.6(8)
C118 C119 C120 C115 -0.4(15)
C127 P9 C121 C122 -4.2(9)
C133 P9 C121 C122 -113.5(8)
Cu5 P9 C121 C122 131.4(7)
C127 P9 C121 C126 179.6(7)
C133 P9 C121 C126 70.3(7)
Cu5 P9 C121 C126 -44.7(8)
C126 C121 C122 C123 -2.5(15)
P9 C121 C122 C123 -178.6(9)
C121 C122 C123 C124 2(2)
C122 C123 C124 C125 -1(2)
C123 C124 C125 C126 -1(2)
C124 C125 C126 C121 0.4(18)
C122 C121 C126 C125 1.2(14)
P9 C121 C126 C125 177.5(8)
C121 P9 C127 C132 93.3(7)
C133 P9 C127 C132 -155.6(7)
Cu5 P9 C127 C132 -43.9(8)
C121 P9 C127 C128 -87.4(8)
C133 P9 C127 C128 23.7(8)
Cu5 P9 C127 C128 135.4(7)
C132 C127 C128 C129 -1.2(15)
P9 C127 C128 C129 179.5(8)
C127 C128 C129 C130 0.2(18)
C128 C129 C130 C131 1.1(17)
C129 C130 C131 C132 -1.2(17)
C128 C127 C132 C131 1.1(14)
P9 C127 C132 C131 -179.6(8)
C130 C131 C132 C127 0.1(16)
C127 P9 C133 C136 -78.4(7)
C121 P9 C133 C136 31.9(8)
Cu5 P9 C133 C136 159.0(6)
C127 P9 C133 C134 98.8(6)
C121 P9 C133 C134 -150.8(5)
Cu5 P9 C133 C134 -23.8(6)
C136 C133 C134 C135 2.1(9)
P9 C133 C134 C135 -175.5(5)
C136 C133 C134 P10 -174.9(5)
P9 C133 C134 P10 7.4(8)
C139 P10 C134 C135 76.8(7)
C145 P10 C134 C135 -35.7(7)
Cu5 P10 C134 C135 -163.5(6)
C139 P10 C134 C133 -106.7(6)
C145 P10 C134 C133 140.9(5)
Cu5 P10 C134 C133 13.1(6)
C133 C134 C135 C137 178.3(7)
P10 C134 C135 C137 -5.0(12)
C133 C134 C135 S5 -1.8(8)
P10 C134 C135 S5 174.9(4)
C136 S5 C135 C134 0.9(6)
C136 S5 C135 C137 -179.2(6)
C134 C133 C136 C138 176.6(8)
P9 C133 C136 C138 -6.0(13)
C134 C133 C136 S5 -1.4(8)
P9 C133 C136 S5 175.9(4)
C135 S5 C136 C133 0.3(6)
C135 S5 C136 C138 -178.0(6)
C145 P10 C139 C140 -66.1(6)
C134 P10 C139 C140 -176.4(6)
Cu5 P10 C139 C140 72.1(6)
C145 P10 C139 C144 120.4(6)
C134 P10 C139 C144 10.1(7)
Cu5 P10 C139 C144 -101.4(6)
C144 C139 C140 C141 -2.6(11)
P10 C139 C140 C141 -176.3(6)
C139 C140 C141 C142 0.7(12)
C140 C141 C142 C143 1.8(12)
C141 C142 C143 C144 -2.2(12)
C142 C143 C144 C139 0.2(12)
C140 C139 C144 C143 2.2(11)
P10 C139 C144 C143 175.7(6)
C139 P10 C145 C146 9.1(8)
C134 P10 C145 C146 119.9(7)
Cu5 P10 C145 C146 -125.3(6)
C139 P10 C145 C150 -172.3(5)
C134 P10 C145 C150 -61.5(6)
Cu5 P10 C145 C150 53.2(6)
C150 C145 C146 C147 0.0(12)
P10 C145 C146 C147 178.5(7)
C145 C146 C147 C148 0.7(14)
C146 C147 C148 C149 -0.5(15)
C147 C148 C149 C150 -0.6(13)
C148 C149 C150 C145 1.4(12)
C146 C145 C150 C149 -1.1(11)
P10 C145 C150 C149 -179.7(6)
C163 P11 C151 C156 -119.2(7)
C157 P11 C151 C156 -9.8(8)
Cu6 P11 C151 C156 127.2(6)
C163 P11 C151 C152 64.7(6)
C157 P11 C151 C152 174.1(6)
Cu6 P11 C151 C152 -49.0(6)
C156 C151 C152 C153 1.3(11)
P11 C151 C152 C153 177.8(6)
C151 C152 C153 C154 -1.2(12)
C152 C153 C154 C155 0.3(13)
C153 C154 C155 C156 0.3(15)
C154 C155 C156 C151 -0.2(14)
C152 C151 C156 C155 -0.7(12)
P11 C151 C156 C155 -176.8(7)
C151 P11 C157 C162 -100.2(7)
C163 P11 C157 C162 9.5(8)
Cu6 P11 C157 C162 122.7(7)
C151 P11 C157 C158 79.7(7)
C163 P11 C157 C158 -170.5(6)
Cu6 P11 C157 C158 -57.3(7)
C162 C157 C158 C159 0.1(13)
P11 C157 C158 C159 -179.8(7)
C157 C158 C159 C160 0.7(15)
C158 C159 C160 C161 -1.6(16)
C159 C160 C161 C162 1.5(17)
C158 C157 C162 C161 -0.2(14)
P11 C157 C162 C161 179.8(8)
C160 C161 C162 C157 -0.7(17)
C151 P11 C163 C164 36.1(7)
C157 P11 C163 C164 -74.2(7)
Cu6 P11 C163 C164 161.1(6)
C151 P11 C163 C166 -144.8(5)
C157 P11 C163 C166 105.0(5)
Cu6 P11 C163 C166 -19.7(5)
C166 C163 C164 C167 177.9(7)
P11 C163 C164 C167 -2.9(11)
C166 C163 C164 S6 -0.6(7)
P11 C163 C164 S6 178.6(4)
C165 S6 C164 C163 -0.5(5)
C165 S6 C164 C167 -179.1(6)
C164 S6 C165 C166 1.4(5)
C164 S6 C165 C168 -179.4(6)
C168 C165 C166 C163 179.0(7)
S6 C165 C166 C163 -2.0(7)
C168 C165 C166 P12 -2.7(12)
S6 C165 C166 P12 176.3(4)
C164 C163 C166 C165 1.7(8)
P11 C163 C166 C165 -177.5(5)
C164 C163 C166 P12 -176.7(5)
P11 C163 C166 P12 4.0(7)
C169 P12 C166 C165 76.7(7)
C175 P12 C166 C165 -35.6(7)
Cu6 P12 C166 C165 -164.3(6)
C169 P12 C166 C163 -105.1(5)
C175 P12 C166 C163 142.6(5)
Cu6 P12 C166 C163 13.8(5)
C175 P12 C169 C174 -69.6(6)
C166 P12 C169 C174 179.6(6)
Cu6 P12 C169 C174 68.9(6)
C175 P12 C169 C170 118.2(6)
C166 P12 C169 C170 7.4(7)
Cu6 P12 C169 C170 -103.3(6)
C174 C169 C170 C171 1.5(10)
P12 C169 C170 C171 173.7(5)
C169 C170 C171 C172 0.7(11)
C170 C171 C172 C173 -1.7(12)
C171 C172 C173 C174 0.5(12)
C172 C173 C174 C169 1.7(12)
C170 C169 C174 C173 -2.7(11)
P12 C169 C174 C173 -175.1(6)
C169 P12 C175 C180 -173.4(5)
C166 P12 C175 C180 -62.5(6)
Cu6 P12 C175 C180 52.6(6)
C169 P12 C175 C176 8.4(7)
C166 P12 C175 C176 119.2(7)
Cu6 P12 C175 C176 -125.6(6)
C180 C175 C176 C177 2.5(12)
P12 C175 C176 C177 -179.3(7)
C175 C176 C177 C178 -1.4(14)
C176 C177 C178 C179 0.6(14)
C177 C178 C179 C180 -1.0(13)
C178 C179 C180 C175 2.1(12)
C176 C175 C180 C179 -2.9(11)
P12 C175 C180 C179 178.7(6)
C24 C23 C22 C21 -1.0(12)
C19 C20 C21 C22 2.6(12)
C23 C22 C21 C20 -1.0(12)
